data_4301503
loop_
_publ_author_name
'Masooma Ibrahim'
'Michael H. Dickman'
'Andreas Suchopar'
'Ulrich Kortz'

_publ_contact_author_address
;
School of Engineering and Science,
Jacobs University,
P.O. Box 750 561,
28725 Bremen, Germany
;
_publ_contact_author_name 'Ulrich Kortz'
_publ_section_title
;
Large Cation-Anion Materials Based on Trinuclear Ruthenium(III) Salts of
Keggin and Wells-Dawson Anions Having Water-Filled Channels
;
_journal_name_full 'Inorganic Chemistry'
_journal_page_first 1649
_journal_page_last 1654
_journal_paper_doi 10.1021/ic802096v
_journal_volume 48
_journal_year 2009
_chemical_formula_sum 'C12 H53 K2 Mo12 O70 Ru3 Si'
_chemical_formula_weight 2878.32
_chemical_name_systematic
;
 ?
;
_space_group_IT_number 14
_symmetry_cell_setting monoclinic
_symmetry_space_group_name_Hall '-P 2yn'
_symmetry_space_group_name_H-M 'P 1 21/n 1'
_atom_sites_solution_hydrogens geom
_atom_sites_solution_primary direct
_atom_sites_solution_secondary difmap
_audit_creation_method SHELXL-97
_cell_angle_alpha 90.00
_cell_angle_beta 99.990(3)
_cell_angle_gamma 90.00
_cell_formula_units_Z 4
_cell_length_a 14.4232(9)
_cell_length_b 17.9103(7)
_cell_length_c 31.6511(18)
_cell_measurement_reflns_used 6489
_cell_measurement_temperature 173(2)
_cell_measurement_theta_max 22.64
_cell_measurement_theta_min 3.84
_cell_volume 8052.3(8)
_computing_cell_refinement 'Bruker SMART'
_computing_data_collection 'Bruker SMART'
_computing_data_reduction 'Bruker SAINT'
_computing_molecular_graphics 'Bruker SHELXTL'
_computing_publication_material 'Bruker SHELXTL'
_computing_structure_refinement 'SHELXL-97 (Sheldrick, 1997)'
_computing_structure_solution 'SHELXS-97 (Sheldrick, 1990)'
_diffrn_ambient_temperature 173(2)
_diffrn_measured_fraction_theta_full 0.995
_diffrn_measured_fraction_theta_max 0.995
_diffrn_measurement_device_type 'CCD area detector'
_diffrn_measurement_method 'phi and omega scans'
_diffrn_radiation_monochromator graphite
_diffrn_radiation_source 'fine-focus sealed tube'
_diffrn_radiation_type MoK\a
_diffrn_radiation_wavelength 0.71073
_diffrn_reflns_av_R_equivalents 0.2323
_diffrn_reflns_av_sigmaI/netI 0.1019
_diffrn_reflns_limit_h_max 16
_diffrn_reflns_limit_h_min -16
_diffrn_reflns_limit_k_max 19
_diffrn_reflns_limit_k_min -19
_diffrn_reflns_limit_l_max 35
_diffrn_reflns_limit_l_min -35
_diffrn_reflns_number 135680
_diffrn_reflns_theta_full 23.26
_diffrn_reflns_theta_max 23.26
_diffrn_reflns_theta_min 3.33
_exptl_absorpt_coefficient_mu 2.572
_exptl_absorpt_correction_T_max 0.8445
_exptl_absorpt_correction_T_min 0.6432
_exptl_absorpt_correction_type multi-scan
_exptl_absorpt_process_details SADABS
_exptl_crystal_colour green
_exptl_crystal_density_diffrn 2.374
_exptl_crystal_density_method 'not measured'
_exptl_crystal_description Block
_exptl_crystal_F_000 5492
_exptl_crystal_size_max 0.22
_exptl_crystal_size_mid 0.11
_exptl_crystal_size_min 0.07
_refine_diff_density_max 3.001
_refine_diff_density_min -2.257
_refine_diff_density_rms 0.389
_refine_ls_extinction_method none
_refine_ls_goodness_of_fit_ref 1.006
_refine_ls_hydrogen_treatment constr
_refine_ls_matrix_type full
_refine_ls_number_parameters 859
_refine_ls_number_reflns 11508
_refine_ls_number_restraints 0
_refine_ls_restrained_S_all 1.006
_refine_ls_R_factor_all 0.1179
_refine_ls_R_factor_gt 0.0813
_refine_ls_shift/su_max 0.000
_refine_ls_shift/su_mean 0.000
_refine_ls_structure_factor_coef Fsqd
_refine_ls_weighting_details 'calc w=1/[\s^2^(Fo^2^)+(0.1570P)^2^+0.0000P] where P=(Fo^2^+2Fc^2^)/3'
_refine_ls_weighting_scheme calc
_refine_ls_wR_factor_gt 0.2159
_refine_ls_wR_factor_ref 0.2426
_reflns_number_gt 7280
_reflns_number_total 11508
_reflns_threshold_expression >2sigma(I)
_cod_data_source_file ic802096v_si_002_4.cif
_cod_data_source_block K-3
_cod_depositor_comments
;
The following automatic conversions were performed:
'_symmetry_cell_setting' value 'Monoclinic' changed to 'monoclinic'
according to '/home/saulius/struct/CIF-dictionaries/cif_core.dic'
dictionary named 'cif_core.dic' version 2.4.1 from 2010-06-29.

Automatic conversion script
Id: cif_fix_enum 1527 2010-12-29 10:47:43Z saulius 
;
_cod_original_cell_volume 8052.3(7)
_cod_original_sg_symbol_H-M 'P 21/n'
_cod_database_code 4301503

loop_
_symmetry_equiv_pos_as_xyz
'x, y, z'
'-x+1/2, y+1/2, -z+1/2'
'-x, -y, -z'
'x-1/2, -y-1/2, z-1/2'

loop_
_atom_site_label
_atom_site_type_symbol
_atom_site_fract_x
_atom_site_fract_y
_atom_site_fract_z
_atom_site_U_iso_or_equiv
_atom_site_adp_type
_atom_site_occupancy
_atom_site_symmetry_multiplicity
_atom_site_calc_flag
_atom_site_refinement_flags
_atom_site_disorder_assembly
_atom_site_disorder_group
Ru1 Ru 0.17054(10) -0.79515(7) 0.14557(4) 0.0199(4) Uani 1 1 d . . .
Ru2 Ru 0.39595(10) -0.82355(7) 0.14510(4) 0.0241(4) Uani 1 1 d . . .
Ru3 Ru 0.25000(11) -0.79696(7) 0.05377(4) 0.0233(4) Uani 1 1 d . . .
C1 C 0.3229(14) -0.7030(9) 0.1966(5) 0.024(4) Uani 1 1 d . . .
C2 C 0.3458(15) -0.6330(9) 0.2222(6) 0.041(5) Uani 1 1 d . . .
H2A H 0.3366 -0.6414 0.2517 0.062 Uiso 1 1 calc R . .
H2B H 0.3043 -0.5926 0.2094 0.062 Uiso 1 1 calc R . .
H2C H 0.4115 -0.6191 0.2221 0.062 Uiso 1 1 calc R . .
C3 C 0.2787(15) -0.9242(9) 0.1906(5) 0.030(5) Uani 1 1 d . . .
C4 C 0.2680(14) -0.9979(8) 0.2113(5) 0.032(5) Uani 1 1 d . . .
H4A H 0.2494 -1.0357 0.1891 0.048 Uiso 1 1 calc R . .
H4B H 0.2194 -0.9941 0.2294 0.048 Uiso 1 1 calc R . .
H4C H 0.3280 -1.0122 0.2290 0.048 Uiso 1 1 calc R . .
C5 C 0.1136(13) -0.6834(8) 0.0745(6) 0.025(4) Uani 1 1 d . . .
C6 C 0.0504(13) -0.6175(9) 0.0606(6) 0.038(5) Uani 1 1 d . . .
H6A H 0.0575 -0.6026 0.0315 0.056 Uiso 1 1 calc R . .
H6B H 0.0680 -0.5758 0.0803 0.056 Uiso 1 1 calc R . .
H6C H -0.0152 -0.6315 0.0608 0.056 Uiso 1 1 calc R . .
C7 C 0.0868(13) -0.8896(9) 0.0706(5) 0.025(4) Uani 1 1 d . . .
C8 C 0.0084(17) -0.9502(10) 0.0528(6) 0.056(7) Uani 1 1 d . . .
H8A H 0.0122 -0.9620 0.0229 0.084 Uiso 1 1 calc R . .
H8B H -0.0541 -0.9300 0.0543 0.084 Uiso 1 1 calc R . .
H8C H 0.0191 -0.9956 0.0702 0.084 Uiso 1 1 calc R . .
C9 C 0.4348(13) -0.7164(9) 0.0764(6) 0.025(4) Uani 1 1 d . . .
C10 C 0.5058(13) -0.6631(9) 0.0628(6) 0.030(4) Uani 1 1 d . . .
H10A H 0.5258 -0.6820 0.0367 0.046 Uiso 1 1 calc R . .
H10B H 0.5606 -0.6591 0.0858 0.046 Uiso 1 1 calc R . .
H10C H 0.4769 -0.6138 0.0571 0.046 Uiso 1 1 calc R . .
C11 C 0.3997(15) -0.9167(9) 0.0666(6) 0.033(5) Uani 1 1 d . . .
C12 C 0.4507(15) -0.9752(10) 0.0447(7) 0.045(5) Uani 1 1 d . . .
H12A H 0.5091 -0.9539 0.0380 0.068 Uiso 1 1 calc R . .
H12B H 0.4104 -0.9912 0.0181 0.068 Uiso 1 1 calc R . .
H12C H 0.4657 -1.0182 0.0638 0.068 Uiso 1 1 calc R . .
O1R O 0.0601(8) -0.7846(6) 0.1813(3) 0.025(3) Uani 1 1 d . . .
O1B O 0.2364(9) -0.7163(6) 0.1859(4) 0.031(3) Uani 1 1 d . . .
O1A O 0.3898(9) -0.7424(7) 0.1893(4) 0.039(3) Uani 1 1 d . . .
O2R O 0.5305(9) -0.8434(7) 0.1785(4) 0.037(3) Uani 1 1 d . . .
O3B O 0.3558(10) -0.9089(7) 0.1801(4) 0.045(4) Uani 1 1 d . . .
O3A O 0.2084(9) -0.8813(6) 0.1845(4) 0.037(3) Uani 1 1 d . . .
O3R O 0.2218(9) -0.7861(6) -0.0129(4) 0.036(3) Uani 1 1 d . . .
O5A O 0.1673(9) -0.7056(6) 0.0511(3) 0.027(3) Uani 1 1 d . . .
O5B O 0.1046(9) -0.7092(6) 0.1097(4) 0.032(3) Uani 1 1 d . . .
O7B O 0.0878(9) -0.8710(6) 0.1089(4) 0.036(3) Uani 1 1 d . . .
O7A O 0.1393(11) -0.8667(7) 0.0459(4) 0.052(4) Uani 1 1 d . . .
O9B O 0.3632(9) -0.7285(6) 0.0510(3) 0.030(3) Uani 1 1 d . . .
O9A O 0.4608(9) -0.7462(7) 0.1131(4) 0.039(3) Uani 1 1 d . . .
O11A O 0.4281(10) -0.9047(7) 0.1041(4) 0.044(4) Uani 1 1 d . . .
O11B O 0.3288(11) -0.8870(7) 0.0442(4) 0.049(4) Uani 1 1 d . . .
O123 O 0.2728(8) -0.8046(5) 0.1140(3) 0.021(3) Uani 1 1 d . . .
Mo1 Mo 0.37937(12) -0.20546(8) 0.03807(5) 0.0298(4) Uani 1 1 d . . .
Mo2 Mo 0.14621(12) -0.22683(8) 0.01248(5) 0.0262(4) Uani 1 1 d . . .
Mo3 Mo 0.23785(12) -0.12356(8) 0.09808(5) 0.0287(4) Uani 1 1 d . . .
Mo4 Mo 0.08709(12) -0.24248(8) 0.15381(5) 0.0309(4) Uani 1 1 d . . .
Mo5 Mo 0.14022(11) -0.42457(8) 0.16830(5) 0.0287(4) Uani 1 1 d . . .
Mo6 Mo 0.02819(11) -0.36480(8) 0.07291(5) 0.0281(4) Uani 1 1 d . . .
Mo7 Mo 0.21036(12) -0.42780(8) 0.01113(5) 0.0304(4) Uani 1 1 d . . .
Mo8 Mo 0.29933(12) -0.51448(7) 0.10313(5) 0.0287(4) Uani 1 1 d . . .
Mo9 Mo 0.43811(12) -0.40756(8) 0.05321(5) 0.0277(4) Uani 1 1 d . . .
Mo10 Mo 0.50367(12) -0.27328(8) 0.14320(5) 0.0280(4) Uani 1 1 d . . .
Mo11 Mo 0.39886(11) -0.39991(7) 0.19815(5) 0.0235(4) Uani 1 1 d . . .
Mo12 Mo 0.34079(11) -0.21883(7) 0.20016(5) 0.0226(4) Uani 1 1 d . . .
Si Si 0.2673(3) -0.3194(2) 0.10462(14) 0.0185(10) Uani 1 1 d . . .
O1SI O 0.2583(8) -0.2465(5) 0.0740(3) 0.021(3) Uani 1 1 d . . .
O1T O 0.4577(9) -0.1602(6) 0.0127(4) 0.037(3) Uani 1 1 d . . .
O2SI O 0.1679(8) -0.3343(6) 0.1201(3) 0.023(3) Uani 1 1 d . . .
O2T O 0.0802(9) -0.2069(6) -0.0349(3) 0.029(3) Uani 1 1 d . . .
O3T O 0.2110(10) -0.0328(6) 0.1060(4) 0.040(4) Uani 1 1 d . . .
O3SI O 0.2940(8) -0.3911(5) 0.0778(3) 0.020(3) Uani 1 1 d . . .
O4SI O 0.3489(8) -0.3078(5) 0.1470(3) 0.019(2) Uani 1 1 d . . .
O4T O 0.0200(9) -0.1939(7) 0.1833(4) 0.039(3) Uani 1 1 d . . .
O5T O 0.0975(9) -0.4910(7) 0.1975(4) 0.036(3) Uani 1 1 d . . .
O6T O -0.0839(8) -0.3776(6) 0.0467(4) 0.037(3) Uani 1 1 d . . .
O7T O 0.1584(9) -0.4712(6) -0.0344(4) 0.034(3) Uani 1 1 d . . .
O8T O 0.3209(10) -0.6044(6) 0.1167(4) 0.036(3) Uani 1 1 d . . .
O9T O 0.5288(9) -0.4271(6) 0.0288(4) 0.039(3) Uani 1 1 d . . .
O10T O 0.6216(9) -0.2597(7) 0.1501(4) 0.040(3) Uani 1 1 d . . .
O11T O 0.4379(8) -0.4534(6) 0.2416(4) 0.029(3) Uani 1 1 d . . .
O12T O 0.3582(9) -0.1558(6) 0.2405(3) 0.031(3) Uani 1 1 d . . .
O12 O 0.2701(8) -0.1976(5) -0.0030(3) 0.026(3) Uani 1 1 d . . .
O13 O 0.3329(8) -0.1154(5) 0.0668(3) 0.026(3) Uani 1 1 d . . .
O19 O 0.4075(8) -0.3040(5) 0.0320(3) 0.026(3) Uani 1 1 d . . .
O23 O 0.1478(8) -0.1380(5) 0.0417(3) 0.025(3) Uani 1 1 d . . .
O26 O 0.0644(8) -0.2760(6) 0.0405(4) 0.027(3) Uani 1 1 d . . .
O27 O 0.1898(7) -0.3300(5) -0.0003(3) 0.021(3) Uani 1 1 d . . .
O32 O 0.3108(8) -0.1505(5) 0.1492(3) 0.023(3) Uani 1 1 d . . .
O34 O 0.1313(8) -0.1734(6) 0.1211(3) 0.027(3) Uani 1 1 d . . .
O45 O 0.0856(9) -0.3397(6) 0.1868(4) 0.033(3) Uani 1 1 d . . .
O46 O -0.0034(8) -0.2837(6) 0.1117(4) 0.028(3) Uani 1 1 d . . .
O56 O 0.0312(8) -0.4305(6) 0.1182(3) 0.023(3) Uani 1 1 d . . .
O58 O 0.2013(8) -0.4909(5) 0.1290(3) 0.021(3) Uani 1 1 d . . .
O67 O 0.0987(8) -0.4181(6) 0.0422(3) 0.028(3) Uani 1 1 d . . .
O78 O 0.2357(9) -0.5220(6) 0.0479(4) 0.030(3) Uani 1 1 d . . .
O79 O 0.3336(9) -0.4326(6) 0.0035(3) 0.027(3) Uani 1 1 d . . .
O89 O 0.4164(8) -0.4972(6) 0.0769(3) 0.029(3) Uani 1 1 d . . .
O101 O 0.5086(8) -0.3593(5) 0.1870(3) 0.022(3) Uani 1 1 d . . .
O102 O 0.4699(8) -0.2126(5) 0.1849(3) 0.023(3) Uani 1 1 d . . .
O110 O 0.4558(8) -0.2174(5) 0.0970(4) 0.026(3) Uani 1 1 d . . .
O112 O 0.3796(8) -0.3055(5) 0.2300(3) 0.021(3) Uani 1 1 d . . .
O412 O 0.2134(8) -0.2357(6) 0.1925(3) 0.025(3) Uani 1 1 d . . .
O511 O 0.2596(8) -0.4098(6) 0.1960(3) 0.023(3) Uani 1 1 d . . .
O811 O 0.3797(8) -0.4670(5) 0.1539(3) 0.024(3) Uani 1 1 d . . .
O910 O 0.4924(8) -0.3590(6) 0.1029(4) 0.028(3) Uani 1 1 d . . .
K1 K 0.2713(3) -0.6288(2) -0.01164(14) 0.0388(11) Uani 1 1 d . . .
K2 K 0.0350(6) -0.6314(3) 0.17818(19) 0.099(3) Uani 1 1 d . . .
O1W O 0.7799(9) -0.1561(6) 0.1735(4) 0.037(3) Uiso 1 1 d . . .
O2W O -0.0721(10) -0.1428(7) 0.0526(5) 0.053(4) Uiso 1 1 d . . .
O3W O 0.4849(12) -1.0464(8) 0.1577(5) 0.067(5) Uiso 1 1 d . . .
O4W O -0.1035(12) -0.5324(9) 0.1337(5) 0.072(5) Uiso 1 1 d . . .
O5W O 0.5549(13) -0.8632(9) 0.2636(6) 0.062(5) Uiso 0.85 1 d P . .
O6W O 0.2032(13) -0.9982(10) -0.0085(6) 0.086(5) Uiso 1 1 d . . .
O7W O 0.8829(13) -0.0729(9) 0.1250(6) 0.058(5) Uiso 0.85 1 d P . .
O8W O 0.4871(16) -0.4712(11) 0.3324(7) 0.061(6) Uiso 0.70 1 d P . .
O9W O 0.5823(15) -0.6742(11) 0.1895(7) 0.062(6) Uiso 0.75 1 d P . .
O10W O 0.293(2) -0.6240(16) -0.0928(9) 0.057(8) Uiso 0.50 1 d P . .
O11W O 0.358(2) -0.7991(15) -0.0542(9) 0.055(8) Uiso 0.50 1 d P . .
O12W O 0.3024(17) -0.4522(12) -0.0911(8) 0.072(7) Uiso 0.70 1 d P . .
O13W O 0.264(2) -1.0136(15) -0.0813(9) 0.073(8) Uiso 0.60 1 d P . .
O14W O 0.580(2) -0.5256(15) 0.1531(9) 0.073(8) Uiso 0.60 1 d P . .
O15W O 0.810(2) -0.2480(17) 0.2356(10) 0.067(9) Uiso 0.50 1 d P . .
O16W O -0.101(2) -0.6814(17) 0.2143(11) 0.069(9) Uiso 0.50 1 d P . .
O17W O 0.638(2) -1.0930(14) 0.1183(9) 0.072(8) Uiso 0.60 1 d P . .
O18W O 0.657(2) -0.9792(16) 0.2913(10) 0.052(8) Uiso 0.45 1 d P . .
O19W O 0.664(2) -0.9090(17) 0.1444(10) 0.065(9) Uiso 0.50 1 d P . .
O20W O 0.646(2) -0.3126(17) 0.2575(11) 0.068(9) Uiso 0.50 1 d P . .
O21W O 0.833(3) -0.932(2) 0.1959(12) 0.062(11) Uiso 0.40 1 d P . .

loop_
_atom_site_aniso_label
_atom_site_aniso_U_11
_atom_site_aniso_U_22
_atom_site_aniso_U_33
_atom_site_aniso_U_23
_atom_site_aniso_U_13
_atom_site_aniso_U_12
Ru1 0.0289(9) 0.0154(7) 0.0149(7) -0.0002(5) 0.0021(6) 0.0016(6)
Ru2 0.0316(9) 0.0225(7) 0.0181(8) 0.0016(6) 0.0044(7) 0.0060(6)
Ru3 0.0390(10) 0.0176(7) 0.0134(7) -0.0015(5) 0.0047(7) 0.0014(6)
C1 0.045(14) 0.024(9) 0.003(8) -0.005(7) 0.003(8) -0.010(9)
C2 0.050(14) 0.034(10) 0.031(11) -0.008(9) -0.018(10) -0.003(10)
C3 0.055(15) 0.020(9) 0.008(9) -0.005(7) -0.013(9) 0.001(10)
C4 0.059(14) 0.016(8) 0.018(10) 0.008(7) 0.000(9) -0.003(9)
C5 0.041(12) 0.012(8) 0.022(11) -0.004(7) 0.009(9) -0.003(8)
C6 0.033(12) 0.030(10) 0.045(13) 0.011(9) -0.008(10) 0.011(9)
C7 0.036(12) 0.020(9) 0.015(10) -0.005(7) -0.005(9) -0.003(8)
C8 0.088(19) 0.027(10) 0.038(13) -0.001(9) -0.026(12) -0.018(11)
C9 0.027(11) 0.026(9) 0.022(11) 0.001(8) 0.003(9) 0.009(8)
C10 0.030(11) 0.027(9) 0.038(11) 0.000(8) 0.015(9) -0.004(8)
C11 0.054(14) 0.024(10) 0.030(12) -0.002(9) 0.028(11) -0.002(10)
C12 0.055(15) 0.033(11) 0.050(14) 0.001(9) 0.015(11) 0.001(10)
O1R 0.024(7) 0.025(6) 0.024(7) -0.002(5) 0.001(5) 0.003(5)
O1B 0.028(8) 0.040(7) 0.028(7) -0.014(6) 0.009(6) -0.014(6)
O1A 0.028(8) 0.042(7) 0.044(9) -0.019(6) 0.003(7) 0.007(6)
O2R 0.030(8) 0.050(8) 0.029(7) 0.010(6) 0.001(6) 0.007(6)
O3B 0.035(9) 0.043(8) 0.060(10) 0.020(7) 0.015(8) 0.008(7)
O3A 0.042(9) 0.032(7) 0.040(8) 0.021(6) 0.015(7) 0.018(6)
O3R 0.053(9) 0.025(6) 0.026(7) -0.003(5) -0.008(6) 0.003(6)
O5A 0.043(8) 0.032(6) 0.010(6) 0.003(5) 0.013(6) 0.014(6)
O5B 0.042(8) 0.034(7) 0.020(7) 0.008(6) 0.008(6) 0.018(6)
O7B 0.051(9) 0.024(6) 0.030(8) -0.022(6) -0.001(6) -0.012(6)
O7A 0.085(12) 0.057(9) 0.020(7) -0.016(6) 0.024(8) -0.042(8)
O9B 0.040(8) 0.038(7) 0.009(6) 0.013(5) -0.002(6) -0.004(6)
O9A 0.032(8) 0.057(8) 0.029(8) 0.012(7) 0.011(6) -0.009(6)
O11A 0.056(10) 0.041(8) 0.035(9) -0.017(6) 0.006(7) 0.025(7)
O11B 0.084(12) 0.041(8) 0.017(7) -0.008(6) -0.011(7) 0.041(8)
O123 0.042(8) 0.012(5) 0.010(6) 0.005(4) 0.002(5) 0.007(5)
Mo1 0.0367(11) 0.0222(8) 0.0314(10) 0.0104(7) 0.0089(8) 0.0029(7)
Mo2 0.0409(11) 0.0211(8) 0.0146(8) 0.0030(6) -0.0008(7) 0.0025(7)
Mo3 0.0506(12) 0.0151(7) 0.0181(8) 0.0003(6) -0.0002(8) 0.0089(7)
Mo4 0.0321(10) 0.0317(9) 0.0301(10) -0.0072(7) 0.0087(8) 0.0037(7)
Mo5 0.0297(10) 0.0330(9) 0.0229(9) 0.0114(7) 0.0026(7) -0.0013(7)
Mo6 0.0298(10) 0.0304(9) 0.0214(9) 0.0045(7) -0.0030(7) -0.0016(7)
Mo7 0.0460(11) 0.0205(8) 0.0203(9) -0.0067(6) -0.0063(8) 0.0067(7)
Mo8 0.0502(11) 0.0138(7) 0.0211(9) -0.0010(6) 0.0039(8) 0.0030(7)
Mo9 0.0365(10) 0.0234(8) 0.0247(9) -0.0031(6) 0.0097(8) 0.0056(7)
Mo10 0.0281(10) 0.0344(9) 0.0213(9) -0.0007(7) 0.0040(7) -0.0025(7)
Mo11 0.0326(10) 0.0152(7) 0.0197(8) 0.0023(6) -0.0039(7) 0.0007(6)
Mo12 0.0361(10) 0.0159(7) 0.0140(8) -0.0008(6) -0.0003(7) 0.0043(6)
Si 0.028(3) 0.014(2) 0.013(2) -0.0004(18) 0.001(2) 0.001(2)
O1SI 0.034(7) 0.015(5) 0.014(6) 0.003(4) 0.005(5) 0.000(5)
O1T 0.037(8) 0.028(6) 0.048(8) 0.016(6) 0.019(7) -0.003(6)
O2SI 0.028(7) 0.025(6) 0.016(6) 0.001(5) 0.003(5) 0.003(5)
O2T 0.041(8) 0.031(6) 0.011(6) 0.001(5) -0.009(6) 0.002(6)
O3T 0.073(10) 0.023(6) 0.019(7) -0.005(5) -0.007(7) 0.021(6)
O3SI 0.041(8) 0.010(5) 0.007(6) 0.002(4) 0.001(5) 0.000(5)
O4SI 0.029(7) 0.019(5) 0.007(6) 0.002(4) 0.000(5) 0.003(5)
O4T 0.041(9) 0.045(7) 0.031(8) -0.015(6) 0.009(6) 0.011(6)
O5T 0.032(8) 0.049(8) 0.027(7) 0.018(6) 0.002(6) -0.012(6)
O6T 0.025(7) 0.037(7) 0.044(8) 0.012(6) -0.007(6) -0.005(6)
O7T 0.049(9) 0.026(6) 0.024(7) -0.005(5) -0.002(6) -0.001(6)
O8T 0.070(10) 0.015(6) 0.025(7) -0.001(5) 0.011(7) -0.003(6)
O9T 0.052(9) 0.036(7) 0.033(8) 0.000(6) 0.017(7) 0.013(6)
O10T 0.036(8) 0.048(8) 0.041(8) -0.001(6) 0.016(7) -0.003(6)
O11T 0.028(7) 0.032(6) 0.027(7) 0.004(5) 0.002(6) 0.013(6)
O12T 0.062(9) 0.020(6) 0.009(6) -0.007(5) 0.005(6) 0.008(6)
O12 0.045(8) 0.013(5) 0.020(6) 0.002(5) 0.004(6) 0.005(5)
O13 0.043(8) 0.016(6) 0.019(6) 0.004(5) 0.003(6) 0.001(5)
O19 0.041(8) 0.015(5) 0.020(6) -0.002(5) 0.002(6) 0.005(5)
O23 0.030(7) 0.016(6) 0.026(7) 0.003(5) -0.001(6) 0.005(5)
O26 0.032(8) 0.026(6) 0.021(7) 0.004(5) 0.004(6) 0.004(5)
O27 0.020(6) 0.019(6) 0.021(6) -0.002(5) 0.000(5) 0.006(5)
O32 0.024(7) 0.019(6) 0.024(7) -0.006(5) -0.005(5) 0.002(5)
O34 0.030(7) 0.032(6) 0.021(7) -0.009(5) 0.003(6) 0.007(5)
O45 0.037(8) 0.038(7) 0.027(7) -0.001(6) 0.019(6) 0.002(6)
O46 0.019(7) 0.032(6) 0.032(7) -0.002(5) 0.001(6) 0.004(5)
O56 0.020(7) 0.030(6) 0.018(6) 0.009(5) 0.001(5) 0.001(5)
O58 0.027(7) 0.023(6) 0.013(6) 0.006(5) 0.000(5) -0.001(5)
O67 0.033(8) 0.026(6) 0.021(6) 0.001(5) -0.002(6) -0.001(5)
O78 0.048(8) 0.018(6) 0.024(7) 0.000(5) 0.003(6) 0.008(5)
O79 0.043(8) 0.024(6) 0.016(6) 0.000(5) 0.011(6) 0.010(5)
O89 0.038(8) 0.023(6) 0.023(7) 0.014(5) -0.001(6) 0.010(5)
O101 0.025(7) 0.018(6) 0.023(6) 0.001(5) 0.006(5) 0.006(5)
O102 0.028(7) 0.020(6) 0.023(7) 0.005(5) 0.014(6) 0.001(5)
O110 0.035(8) 0.015(6) 0.027(7) 0.002(5) 0.005(6) -0.003(5)
O112 0.031(7) 0.013(5) 0.022(6) 0.003(5) 0.010(5) 0.000(5)
O412 0.035(8) 0.022(6) 0.018(6) -0.003(5) 0.002(6) -0.004(5)
O511 0.027(7) 0.029(6) 0.012(6) 0.003(5) 0.000(5) -0.001(5)
O811 0.042(8) 0.018(6) 0.018(6) 0.001(5) 0.017(6) 0.010(5)
O910 0.029(7) 0.027(6) 0.029(7) 0.005(5) 0.007(6) -0.002(5)
K1 0.042(3) 0.030(2) 0.041(3) -0.0008(18) -0.005(2) 0.0042(19)
K2 0.178(8) 0.035(3) 0.061(4) 0.003(3) -0.046(4) -0.002(3)

loop_
_atom_type_symbol
_atom_type_description
_atom_type_scat_dispersion_real
_atom_type_scat_dispersion_imag
_atom_type_scat_source
C C 0.0033 0.0016 'International Tables Vol C Tables 4.2.6.8 and 6.1.1.4'
H H 0.0000 0.0000 'International Tables Vol C Tables 4.2.6.8 and 6.1.1.4'
O O 0.0106 0.0060 'International Tables Vol C Tables 4.2.6.8 and 6.1.1.4'
Si Si 0.0817 0.0704 'International Tables Vol C Tables 4.2.6.8 and 6.1.1.4'
K K 0.2009 0.2494 'International Tables Vol C Tables 4.2.6.8 and 6.1.1.4'
Mo Mo -1.6832 0.6857 'International Tables Vol C Tables 4.2.6.8 and 6.1.1.4'
Ru Ru -1.2594 0.8363 'International Tables Vol C Tables 4.2.6.8 and 6.1.1.4'

loop_
_geom_angle_atom_site_label_1
_geom_angle_atom_site_label_2
_geom_angle_atom_site_label_3
_geom_angle
_geom_angle_site_symmetry_1
_geom_angle_site_symmetry_3
_geom_angle_publ_flag
O123 Ru1 O3A 95.8(4) . . ?
O123 Ru1 O1B 94.1(5) . . ?
O3A Ru1 O1B 95.8(5) . . ?
O123 Ru1 O7B 94.1(5) . . ?
O3A Ru1 O7B 84.6(5) . . ?
O1B Ru1 O7B 171.7(5) . . ?
O123 Ru1 O5B 95.8(4) . . ?
O3A Ru1 O5B 167.8(5) . . ?
O1B Ru1 O5B 87.0(5) . . ?
O7B Ru1 O5B 90.9(5) . . ?
O123 Ru1 O1R 178.9(4) . . ?
O3A Ru1 O1R 83.6(5) . . ?
O1B Ru1 O1R 85.1(4) . . ?
O7B Ru1 O1R 86.7(5) . . ?
O5B Ru1 O1R 84.8(4) . . ?
O123 Ru1 K2 133.7(3) . . ?
O3A Ru1 K2 122.2(4) . . ?
O1B Ru1 K2 59.6(4) . . ?
O7B Ru1 K2 113.3(4) . . ?
O5B Ru1 K2 49.7(3) . . ?
O1R Ru1 K2 46.3(3) . . ?
O123 Ru2 O3B 95.0(5) . . ?
O123 Ru2 O1A 94.6(5) . . ?
O3B Ru2 O1A 96.5(6) . . ?
O123 Ru2 O9A 95.1(5) . . ?
O3B Ru2 O9A 169.3(5) . . ?
O1A Ru2 O9A 86.2(5) . . ?
O123 Ru2 O11A 95.2(5) . . ?
O3B Ru2 O11A 85.9(6) . . ?
O1A Ru2 O11A 169.6(5) . . ?
O9A Ru2 O11A 89.6(5) . . ?
O123 Ru2 O2R 179.4(5) . . ?
O3B Ru2 O2R 85.6(5) . . ?
O1A Ru2 O2R 85.4(5) . . ?
O9A Ru2 O2R 84.3(5) . . ?
O11A Ru2 O2R 84.7(5) . . ?
O123 Ru3 O7A 94.3(5) . . ?
O123 Ru3 O5A 95.7(4) . . ?
O7A Ru3 O5A 92.7(6) . . ?
O123 Ru3 O11B 95.1(5) . . ?
O7A Ru3 O11B 86.6(6) . . ?
O5A Ru3 O11B 169.2(5) . . ?
O123 Ru3 O9B 94.9(5) . . ?
O7A Ru3 O9B 170.4(5) . . ?
O5A Ru3 O9B 89.0(5) . . ?
O11B Ru3 O9B 89.9(6) . . ?
O123 Ru3 O3R 178.3(5) . . ?
O7A Ru3 O3R 85.5(5) . . ?
O5A Ru3 O3R 82.7(4) . . ?
O11B Ru3 O3R 86.5(5) . . ?
O9B Ru3 O3R 85.3(5) . . ?
O123 Ru3 K1 127.6(3) . . ?
O7A Ru3 K1 125.4(4) . . ?
O5A Ru3 K1 54.7(3) . . ?
O11B Ru3 K1 117.5(4) . . ?
O9B Ru3 K1 49.2(3) . . ?
O3R Ru3 K1 51.6(3) . . ?
O1A C1 O1B 127.1(15) . . ?
O1A C1 C2 118.0(17) . . ?
O1B C1 C2 114.9(17) . . ?
C1 C2 H2A 109.5 . . ?
C1 C2 H2B 109.5 . . ?
H2A C2 H2B 109.5 . . ?
C1 C2 H2C 109.5 . . ?
H2A C2 H2C 109.5 . . ?
H2B C2 H2C 109.5 . . ?
O3B C3 O3A 123.7(16) . . ?
O3B C3 C4 118.6(17) . . ?
O3A C3 C4 117.7(19) . . ?
C3 C4 H4A 109.5 . . ?
C3 C4 H4B 109.5 . . ?
H4A C4 H4B 109.5 . . ?
C3 C4 H4C 109.5 . . ?
H4A C4 H4C 109.5 . . ?
H4B C4 H4C 109.5 . . ?
O5A C5 O5B 126.8(16) . . ?
O5A C5 C6 119.3(16) . . ?
O5B C5 C6 113.9(16) . . ?
C5 C6 H6A 109.5 . . ?
C5 C6 H6B 109.5 . . ?
H6A C6 H6B 109.5 . . ?
C5 C6 H6C 109.5 . . ?
H6A C6 H6C 109.5 . . ?
H6B C6 H6C 109.5 . . ?
O7A C7 O7B 127.6(16) . . ?
O7A C7 C8 118.1(15) . . ?
O7B C7 C8 114.3(16) . . ?
C7 C8 H8A 109.5 . . ?
C7 C8 H8B 109.5 . . ?
H8A C8 H8B 109.5 . . ?
C7 C8 H8C 109.5 . . ?
H8A C8 H8C 109.5 . . ?
H8B C8 H8C 109.5 . . ?
O9B C9 O9A 127.7(17) . . ?
O9B C9 C10 117.6(16) . . ?
O9A C9 C10 114.6(16) . . ?
C9 C10 H10A 109.5 . . ?
C9 C10 H10B 109.5 . . ?
H10A C10 H10B 109.5 . . ?
C9 C10 H10C 109.5 . . ?
H10A C10 H10C 109.5 . . ?
H10B C10 H10C 109.5 . . ?
O11A C11 O11B 125.7(17) . . ?
O11A C11 C12 117.7(19) . . ?
O11B C11 C12 116.6(17) . . ?
C11 C12 H12A 109.5 . . ?
C11 C12 H12B 109.5 . . ?
H12A C12 H12B 109.5 . . ?
C11 C12 H12C 109.5 . . ?
H12A C12 H12C 109.5 . . ?
H12B C12 H12C 109.5 . . ?
Ru1 O1R K2 100.1(4) . . ?
C1 O1B Ru1 129.6(11) . . ?
C1 O1B K2 139.7(10) . . ?
Ru1 O1B K2 87.9(4) . . ?
C1 O1A Ru2 131.4(11) . . ?
C3 O3B Ru2 131.7(12) . . ?
C3 O3A Ru1 134.0(12) . . ?
Ru3 O3R K1 94.1(4) . . ?
C5 O5A Ru3 131.9(10) . . ?
C5 O5A K1 133.4(10) . . ?
Ru3 O5A K1 92.2(4) . . ?
C5 O5B Ru1 132.2(11) . . ?
C5 O5B K2 126.8(10) . . ?
Ru1 O5B K2 97.7(4) . . ?
C7 O7B Ru1 129.5(12) . . ?
C7 O7A Ru3 133.1(11) . . ?
C9 O9B Ru3 132.0(11) . . ?
C9 O9B K1 126.6(10) . . ?
Ru3 O9B K1 97.3(5) . . ?
C9 O9A Ru2 130.6(12) . . ?
C11 O11A Ru2 132.3(12) . . ?
C11 O11B Ru3 132.5(12) . . ?
Ru3 O123 Ru2 121.3(6) . . ?
Ru3 O123 Ru1 120.3(6) . . ?
Ru2 O123 Ru1 118.4(5) . . ?
O1T Mo1 O19 103.4(5) . . ?
O1T Mo1 O12 100.6(5) . . ?
O19 Mo1 O12 100.1(5) . . ?
O1T Mo1 O110 100.8(5) . . ?
O19 Mo1 O110 84.2(4) . . ?
O12 Mo1 O110 156.5(5) . . ?
O1T Mo1 O13 97.5(5) . . ?
O19 Mo1 O13 156.1(5) . . ?
O12 Mo1 O13 87.0(5) . . ?
O110 Mo1 O13 80.7(4) . . ?
O1T Mo1 O1SI 169.5(5) . . ?
O19 Mo1 O1SI 86.9(4) . . ?
O12 Mo1 O1SI 75.7(4) . . ?
O110 Mo1 O1SI 81.5(4) . . ?
O13 Mo1 O1SI 72.6(4) . . ?
O2T Mo2 O26 103.0(6) . . ?
O2T Mo2 O23 102.8(5) . . ?
O26 Mo2 O23 97.3(5) . . ?
O2T Mo2 O12 96.8(5) . . ?
O26 Mo2 O12 157.8(5) . . ?
O23 Mo2 O12 87.9(5) . . ?
O2T Mo2 O27 99.5(5) . . ?
O26 Mo2 O27 84.6(4) . . ?
O23 Mo2 O27 156.6(5) . . ?
O12 Mo2 O27 82.4(4) . . ?
O2T Mo2 O1SI 170.8(5) . . ?
O26 Mo2 O1SI 86.2(4) . . ?
O23 Mo2 O1SI 76.4(4) . . ?
O12 Mo2 O1SI 74.0(4) . . ?
O27 Mo2 O1SI 80.5(4) . . ?
O3T Mo3 O13 102.4(6) . . ?
O3T Mo3 O32 103.4(5) . . ?
O13 Mo3 O32 97.4(5) . . ?
O3T Mo3 O34 99.4(6) . . ?
O13 Mo3 O34 156.7(4) . . ?
O32 Mo3 O34 85.5(5) . . ?
O3T Mo3 O23 97.1(5) . . ?
O13 Mo3 O23 87.6(5) . . ?
O32 Mo3 O23 157.2(4) . . ?
O34 Mo3 O23 81.4(4) . . ?
O3T Mo3 O1SI 169.2(5) . . ?
O13 Mo3 O1SI 75.7(4) . . ?
O32 Mo3 O1SI 87.4(4) . . ?
O34 Mo3 O1SI 81.3(4) . . ?
O23 Mo3 O1SI 72.3(4) . . ?
O4T Mo4 O34 104.9(5) . . ?
O4T Mo4 O46 101.7(6) . . ?
O34 Mo4 O46 97.8(5) . . ?
O4T Mo4 O412 100.1(5) . . ?
O34 Mo4 O412 86.3(5) . . ?
O46 Mo4 O412 155.9(5) . . ?
O4T Mo4 O45 95.6(5) . . ?
O34 Mo4 O45 157.1(5) . . ?
O46 Mo4 O45 87.7(5) . . ?
O412 Mo4 O45 80.1(5) . . ?
O4T Mo4 O2SI 166.9(5) . . ?
O34 Mo4 O2SI 88.1(4) . . ?
O46 Mo4 O2SI 74.9(4) . . ?
O412 Mo4 O2SI 81.5(4) . . ?
O45 Mo4 O2SI 71.8(4) . . ?
O5T Mo5 O511 104.1(5) . . ?
O5T Mo5 O45 100.9(6) . . ?
O511 Mo5 O45 98.5(5) . . ?
O5T Mo5 O58 99.4(5) . . ?
O511 Mo5 O58 84.5(5) . . ?
O45 Mo5 O58 158.1(4) . . ?
O5T Mo5 O56 94.8(5) . . ?
O511 Mo5 O56 158.0(5) . . ?
O45 Mo5 O56 88.6(5) . . ?
O58 Mo5 O56 81.4(4) . . ?
O5T Mo5 O2SI 168.2(5) . . ?
O511 Mo5 O2SI 87.6(4) . . ?
O45 Mo5 O2SI 76.5(4) . . ?
O58 Mo5 O2SI 82.0(4) . . ?
O56 Mo5 O2SI 73.7(4) . . ?
O5T Mo5 K2 29.8(4) . . ?
O511 Mo5 K2 115.8(3) . . ?
O45 Mo5 K2 122.8(4) . . ?
O58 Mo5 K2 73.7(3) . . ?
O56 Mo5 K2 76.3(3) . . ?
O2SI Mo5 K2 143.7(3) . . ?
O6T Mo6 O67 104.1(6) . . ?
O6T Mo6 O56 100.7(5) . . ?
O67 Mo6 O56 98.1(5) . . ?
O6T Mo6 O46 95.7(5) . . ?
O67 Mo6 O46 157.8(5) . . ?
O56 Mo6 O46 87.9(5) . . ?
O6T Mo6 O26 99.6(5) . . ?
O67 Mo6 O26 85.6(5) . . ?
O56 Mo6 O26 157.8(5) . . ?
O46 Mo6 O26 81.1(5) . . ?
O6T Mo6 O2SI 167.9(5) . . ?
O67 Mo6 O2SI 87.9(4) . . ?
O56 Mo6 O2SI 75.7(4) . . ?
O46 Mo6 O2SI 72.8(4) . . ?
O26 Mo6 O2SI 82.6(4) . . ?
O7T Mo7 O27 104.0(5) . . ?
O7T Mo7 O79 99.4(6) . . ?
O27 Mo7 O79 98.6(5) . . ?
O7T Mo7 O67 100.4(5) . . ?
O27 Mo7 O67 84.1(5) . . ?
O79 Mo7 O67 158.8(5) . . ?
O7T Mo7 O78 96.6(5) . . ?
O27 Mo7 O78 157.3(5) . . ?
O79 Mo7 O78 87.4(5) . . ?
O67 Mo7 O78 82.8(4) . . ?
O7T Mo7 O3SI 168.7(4) . . ?
O27 Mo7 O3SI 87.1(4) . . ?
O79 Mo7 O3SI 76.8(4) . . ?
O67 Mo7 O3SI 82.4(4) . . ?
O78 Mo7 O3SI 72.9(4) . . ?
O7T Mo7 K1 59.1(4) . . ?
O27 Mo7 K1 156.5(3) . . ?
O79 Mo7 K1 70.8(3) . . ?
O67 Mo7 K1 113.6(3) . . ?
O78 Mo7 K1 45.8(3) . . ?
O3SI Mo7 K1 109.7(2) . . ?
O8T Mo8 O58 103.5(5) . . ?
O8T Mo8 O78 102.3(5) . . ?
O58 Mo8 O78 98.5(5) . . ?
O8T Mo8 O811 98.4(5) . . ?
O58 Mo8 O811 85.8(5) . . ?
O78 Mo8 O811 157.2(4) . . ?
O8T Mo8 O89 96.9(5) . . ?
O58 Mo8 O89 157.4(4) . . ?
O78 Mo8 O89 86.3(5) . . ?
O811 Mo8 O89 81.8(4) . . ?
O8T Mo8 O3SI 169.2(5) . . ?
O58 Mo8 O3SI 87.3(4) . . ?
O78 Mo8 O3SI 76.2(4) . . ?
O811 Mo8 O3SI 81.6(4) . . ?
O89 Mo8 O3SI 72.4(4) . . ?
O8T Mo8 K1 74.6(4) . . ?
O58 Mo8 K1 123.4(3) . . ?
O78 Mo8 K1 33.7(3) . . ?
O811 Mo8 K1 150.7(3) . . ?
O89 Mo8 K1 71.2(3) . . ?
O3SI Mo8 K1 100.0(2) . . ?
O9T Mo9 O89 102.1(5) . . ?
O9T Mo9 O910 104.0(6) . . ?
O89 Mo9 O910 98.2(5) . . ?
O9T Mo9 O19 100.6(5) . . ?
O89 Mo9 O19 156.0(5) . . ?
O910 Mo9 O19 83.4(4) . . ?
O9T Mo9 O79 97.6(5) . . ?
O89 Mo9 O79 88.1(5) . . ?
O910 Mo9 O79 155.6(5) . . ?
O19 Mo9 O79 81.6(4) . . ?
O9T Mo9 O3SI 170.1(5) . . ?
O89 Mo9 O3SI 75.5(4) . . ?
O910 Mo9 O3SI 85.9(4) . . ?
O19 Mo9 O3SI 80.7(4) . . ?
O79 Mo9 O3SI 72.9(4) . . ?
O10T Mo10 O110 105.0(6) . . ?
O10T Mo10 O102 101.9(6) . . ?
O110 Mo10 O102 98.2(5) . . ?
O10T Mo10 O910 99.4(5) . . ?
O110 Mo10 O910 86.0(5) . . ?
O102 Mo10 O910 156.3(5) . . ?
O10T Mo10 O101 95.9(5) . . ?
O110 Mo10 O101 156.9(5) . . ?
O102 Mo10 O101 86.6(4) . . ?
O910 Mo10 O101 81.1(4) . . ?
O10T Mo10 O4SI 167.6(5) . . ?
O110 Mo10 O4SI 87.3(4) . . ?
O102 Mo10 O4SI 75.3(4) . . ?
O910 Mo10 O4SI 81.7(4) . . ?
O101 Mo10 O4SI 72.0(4) . . ?
O11T Mo11 O811 103.6(5) . . ?
O11T Mo11 O101 101.8(5) . . ?
O811 Mo11 O101 97.8(5) . . ?
O11T Mo11 O511 99.7(5) . . ?
O811 Mo11 O511 84.2(5) . . ?
O101 Mo11 O511 157.4(4) . . ?
O11T Mo11 O112 97.1(5) . . ?
O811 Mo11 O112 156.9(5) . . ?
O101 Mo11 O112 87.8(4) . . ?
O511 Mo11 O112 82.4(4) . . ?
O11T Mo11 O4SI 169.5(5) . . ?
O811 Mo11 O4SI 86.9(4) . . ?
O101 Mo11 O4SI 76.1(4) . . ?
O511 Mo11 O4SI 81.5(4) . . ?
O112 Mo11 O4SI 72.6(4) . . ?
O12T Mo12 O412 102.9(5) . . ?
O12T Mo12 O112 100.5(5) . . ?
O412 Mo12 O112 97.9(5) . . ?
O12T Mo12 O102 97.0(5) . . ?
O412 Mo12 O102 157.9(5) . . ?
O112 Mo12 O102 87.6(4) . . ?
O12T Mo12 O32 100.5(4) . . ?
O412 Mo12 O32 85.6(5) . . ?
O112 Mo12 O32 157.4(4) . . ?
O102 Mo12 O32 81.5(4) . . ?
O12T Mo12 O4SI 168.7(5) . . ?
O412 Mo12 O4SI 88.1(4) . . ?
O112 Mo12 O4SI 75.4(4) . . ?
O102 Mo12 O4SI 72.5(4) . . ?
O32 Mo12 O4SI 82.4(4) . . ?
O2SI Si O1SI 109.4(6) . . ?
O2SI Si O3SI 109.4(6) . . ?
O1SI Si O3SI 109.1(5) . . ?
O2SI Si O4SI 108.8(6) . . ?
O1SI Si O4SI 111.0(6) . . ?
O3SI Si O4SI 109.1(6) . . ?
Si O1SI Mo2 126.4(6) . . ?
Si O1SI Mo1 123.4(6) . . ?
Mo2 O1SI Mo1 90.8(3) . . ?
Si O1SI Mo3 124.1(6) . . ?
Mo2 O1SI Mo3 91.2(4) . . ?
Mo1 O1SI Mo3 90.6(3) . . ?
Si O2SI Mo5 125.6(6) . . ?
Si O2SI Mo6 123.6(6) . . ?
Mo5 O2SI Mo6 91.7(4) . . ?
Si O2SI Mo4 123.5(6) . . ?
Mo5 O2SI Mo4 91.9(4) . . ?
Mo6 O2SI Mo4 90.7(4) . . ?
Si O3SI Mo7 124.2(6) . . ?
Si O3SI Mo8 124.3(5) . . ?
Mo7 O3SI Mo8 91.4(3) . . ?
Si O3SI Mo9 125.1(6) . . ?
Mo7 O3SI Mo9 90.7(3) . . ?
Mo8 O3SI Mo9 91.0(4) . . ?
Si O4SI Mo12 124.0(6) . . ?
Si O4SI Mo11 124.7(5) . . ?
Mo12 O4SI Mo11 91.7(3) . . ?
Si O4SI Mo10 123.3(5) . . ?
Mo12 O4SI Mo10 91.4(4) . . ?
Mo11 O4SI Mo10 92.3(4) . . ?
Mo5 O5T K2 132.1(6) . . ?
Mo6 O6T K1 168.4(7) . 3_545 ?
Mo7 O7T K1 94.5(5) . . ?
Mo9 O9T K1 145.0(6) . 3_645 ?
Mo12 O12T K2 141.8(6) . 2 ?
Mo1 O12 Mo2 119.4(5) . . ?
Mo3 O13 Mo1 121.1(5) . . ?
Mo1 O19 Mo9 154.3(6) . . ?
Mo2 O23 Mo3 120.1(5) . . ?
Mo2 O26 Mo6 151.5(6) . . ?
Mo7 O27 Mo2 153.7(6) . . ?
Mo3 O32 Mo12 151.4(6) . . ?
Mo4 O34 Mo3 151.6(6) . . ?
Mo5 O45 Mo4 119.8(6) . . ?
Mo4 O46 Mo6 121.6(6) . . ?
Mo6 O56 Mo5 118.9(5) . . ?
Mo8 O58 Mo5 151.0(6) . . ?
Mo6 O67 Mo7 151.1(6) . . ?
Mo8 O78 Mo7 119.5(5) . . ?
Mo8 O78 K1 125.0(5) . . ?
Mo7 O78 K1 102.6(4) . . ?
Mo7 O79 Mo9 119.6(5) . . ?
Mo9 O89 Mo8 121.1(6) . . ?
Mo11 O101 Mo10 119.7(5) . . ?
Mo10 O102 Mo12 120.8(6) . . ?
Mo10 O110 Mo1 152.0(6) . . ?
Mo12 O112 Mo11 120.2(5) . . ?
Mo12 O412 Mo4 150.4(6) . . ?
Mo5 O511 Mo11 153.1(6) . . ?
Mo11 O811 Mo8 152.1(6) . . ?
Mo9 O910 Mo10 152.4(6) . . ?
O10W K1 O6T 83.2(7) . 3_545 ?
O10W K1 O78 134.4(7) . . ?
O6T K1 O78 87.7(4) 3_545 . ?
O10W K1 O9B 125.7(7) . . ?
O6T K1 O9B 128.4(4) 3_545 . ?
O78 K1 O9B 94.5(3) . . ?
O10W K1 O3R 95.1(7) . . ?
O6T K1 O3R 79.2(4) 3_545 . ?
O78 K1 O3R 126.9(4) . . ?
O9B K1 O3R 58.7(3) . . ?
O10W K1 O5A 144.2(7) . . ?
O6T K1 O5A 73.6(4) 3_545 . ?
O78 K1 O5A 72.4(3) . . ?
O9B K1 O5A 58.4(3) . . ?
O3R K1 O5A 54.5(3) . . ?
O10W K1 O9T 63.9(7) . 3_645 ?
O6T K1 O9T 140.9(4) 3_545 3_645 ?
O78 K1 O9T 100.2(3) . 3_645 ?
O9B K1 O9T 89.5(4) . 3_645 ?
O3R K1 O9T 122.0(4) . 3_645 ?
O5A K1 O9T 145.4(3) . 3_645 ?
O10W K1 O7T 84.1(7) . . ?
O6T K1 O7T 57.1(3) 3_545 . ?
O78 K1 O7T 54.2(3) . . ?
O9B K1 O7T 148.7(3) . . ?
O3R K1 O7T 136.1(4) . . ?
O5A K1 O7T 104.6(3) . . ?
O9T K1 O7T 97.0(3) 3_645 . ?
O10W K1 Ru3 127.3(6) . . ?
O6T K1 Ru3 95.1(3) 3_545 . ?
O78 K1 Ru3 97.9(2) . . ?
O9B K1 Ru3 33.5(3) . . ?
O3R K1 Ru3 34.3(2) . . ?
O5A K1 Ru3 33.1(2) . . ?
O9T K1 Ru3 121.1(2) 3_645 . ?
O7T K1 Ru3 137.6(3) . . ?
O10W K1 Mo7 102.9(6) . . ?
O6T K1 Mo7 78.0(3) 3_545 . ?
O78 K1 Mo7 31.6(2) . . ?
O9B K1 Mo7 124.1(3) . . ?
O3R K1 Mo7 148.9(3) . . ?
O5A K1 Mo7 98.5(2) . . ?
O9T K1 Mo7 88.9(2) 3_645 . ?
O7T K1 Mo7 26.3(2) . . ?
Ru3 K1 Mo7 128.34(13) . . ?
O10W K1 Mo8 146.0(6) . . ?
O6T K1 Mo8 105.9(3) 3_545 . ?
O78 K1 Mo8 21.4(2) . . ?
O9B K1 Mo8 74.5(3) . . ?
O3R K1 Mo8 118.7(3) . . ?
O5A K1 Mo8 68.3(2) . . ?
O9T K1 Mo8 92.4(2) 3_645 . ?
O7T K1 Mo8 74.6(2) . . ?
Ru3 K1 Mo8 85.20(9) . . ?
Mo7 K1 Mo8 49.79(6) . . ?
O16W K2 O5T 117.9(8) . . ?
O16W K2 O1R 75.3(7) . . ?
O5T K2 O1R 151.3(4) . . ?
O16W K2 O12T 83.1(8) . 2_545 ?
O5T K2 O12T 80.1(3) . 2_545 ?
O1R K2 O12T 76.4(3) . 2_545 ?
O16W K2 O4W 85.0(8) . . ?
O5T K2 O4W 73.2(4) . . ?
O1R K2 O4W 135.2(4) . . ?
O12T K2 O4W 141.1(5) 2_545 . ?
O16W K2 O5B 123.4(8) . . ?
O5T K2 O5B 118.1(4) . . ?
O1R K2 O5B 59.4(3) . . ?
O12T K2 O5B 114.0(4) 2_545 . ?
O4W K2 O5B 103.5(4) . . ?
O16W K2 O1B 122.7(8) . . ?
O5T K2 O1B 99.2(4) . . ?
O1R K2 O1B 54.8(3) . . ?
O12T K2 O1B 61.0(3) 2_545 . ?
O4W K2 O1B 150.2(5) . . ?
O5B K2 O1B 53.9(3) . . ?
O16W K2 Ru1 108.7(7) . . ?
O5T K2 Ru1 128.1(4) . . ?
O1R K2 Ru1 33.6(2) . . ?
O12T K2 Ru1 84.4(3) 2_545 . ?
O4W K2 Ru1 134.5(4) . . ?
O5B K2 Ru1 32.6(2) . . ?
O1B K2 Ru1 32.5(2) . . ?
O16W K2 Mo5 132.3(7) . . ?
O5T K2 Mo5 18.1(2) . . ?
O1R K2 Mo5 149.8(4) . . ?
O12T K2 Mo5 93.5(3) 2_545 . ?
O4W K2 Mo5 68.4(3) . . ?
O5B K2 Mo5 101.5(3) . . ?
O1B K2 Mo5 95.3(3) . . ?
Ru1 K2 Mo5 118.3(2) . . ?

loop_
_geom_bond_atom_site_label_1
_geom_bond_atom_site_label_2
_geom_bond_distance
_geom_bond_site_symmetry_2
_geom_bond_publ_flag
Ru1 O123 1.928(11) . ?
Ru1 O3A 1.991(11) . ?
Ru1 O1B 2.026(11) . ?
Ru1 O7B 2.033(11) . ?
Ru1 O5B 2.047(11) . ?
Ru1 O1R 2.116(11) . ?
Ru1 K2 3.767(7) . ?
Ru2 O123 1.907(11) . ?
Ru2 O3B 2.029(13) . ?
Ru2 O1A 2.029(12) . ?
Ru2 O9A 2.036(12) . ?
Ru2 O11A 2.055(11) . ?
Ru2 O2R 2.074(12) . ?
Ru3 O123 1.881(10) . ?
Ru3 O7A 2.008(13) . ?
Ru3 O5A 2.018(11) . ?
Ru3 O11B 2.025(12) . ?
Ru3 O9B 2.056(12) . ?
Ru3 O3R 2.089(12) . ?
Ru3 K1 3.697(4) . ?
C1 O1A 1.25(2) . ?
C1 O1B 1.26(2) . ?
C1 C2 1.50(2) . ?
C2 H2A 0.9800 . ?
C2 H2B 0.9800 . ?
C2 H2C 0.9800 . ?
C3 O3B 1.25(2) . ?
C3 O3A 1.26(2) . ?
C3 C4 1.49(2) . ?
C4 H4A 0.9800 . ?
C4 H4B 0.9800 . ?
C4 H4C 0.9800 . ?
C5 O5A 1.23(2) . ?
C5 O5B 1.232(19) . ?
C5 C6 1.51(2) . ?
C6 H6A 0.9800 . ?
C6 H6B 0.9800 . ?
C6 H6C 0.9800 . ?
C7 O7A 1.25(2) . ?
C7 O7B 1.256(19) . ?
C7 C8 1.60(2) . ?
C8 H8A 0.9800 . ?
C8 H8B 0.9800 . ?
C8 H8C 0.9800 . ?
C9 O9B 1.21(2) . ?
C9 O9A 1.27(2) . ?
C9 C10 1.52(2) . ?
C10 H10A 0.9800 . ?
C10 H10B 0.9800 . ?
C10 H10C 0.9800 . ?
C11 O11A 1.20(2) . ?
C11 O11B 1.26(2) . ?
C11 C12 1.52(2) . ?
C12 H12A 0.9800 . ?
C12 H12B 0.9800 . ?
C12 H12C 0.9800 . ?
O1R K2 2.767(11) . ?
O1B K2 3.250(15) . ?
O3R K1 2.904(12) . ?
O5A K1 3.020(12) . ?
O5B K2 2.900(13) . ?
O9B K1 2.822(12) . ?
Mo1 O1T 1.701(11) . ?
Mo1 O19 1.829(10) . ?
Mo1 O12 1.866(11) . ?
Mo1 O110 2.006(11) . ?
Mo1 O13 2.022(10) . ?
Mo1 O1SI 2.360(11) . ?
Mo2 O2T 1.669(11) . ?
Mo2 O26 1.822(11) . ?
Mo2 O23 1.838(10) . ?
Mo2 O12 2.003(12) . ?
Mo2 O27 2.015(10) . ?
Mo2 O1SI 2.332(11) . ?
Mo3 O3T 1.700(10) . ?
Mo3 O13 1.831(12) . ?
Mo3 O32 1.834(10) . ?
Mo3 O34 2.019(12) . ?
Mo3 O23 2.035(11) . ?
Mo3 O1SI 2.365(10) . ?
Mo4 O4T 1.698(11) . ?
Mo4 O34 1.799(11) . ?
Mo4 O46 1.850(11) . ?
Mo4 O412 2.015(11) . ?
Mo4 O45 2.033(11) . ?
Mo4 O2SI 2.374(10) . ?
Mo5 O5T 1.688(11) . ?
Mo5 O511 1.811(11) . ?
Mo5 O45 1.854(11) . ?
Mo5 O58 2.028(11) . ?
Mo5 O56 2.032(11) . ?
Mo5 O2SI 2.305(10) . ?
Mo5 K2 4.036(6) . ?
Mo6 O6T 1.700(12) . ?
Mo6 O67 1.798(11) . ?
Mo6 O56 1.849(10) . ?
Mo6 O46 2.004(11) . ?
Mo6 O26 2.009(10) . ?
Mo6 O2SI 2.355(11) . ?
Mo7 O7T 1.693(11) . ?
Mo7 O27 1.803(10) . ?
Mo7 O79 1.837(12) . ?
Mo7 O67 2.035(12) . ?
Mo7 O78 2.045(10) . ?
Mo7 O3SI 2.337(10) . ?
Mo7 K1 3.805(4) . ?
Mo8 O8T 1.682(10) . ?
Mo8 O58 1.802(11) . ?
Mo8 O78 1.834(11) . ?
Mo8 O811 2.001(11) . ?
Mo8 O89 2.030(12) . ?
Mo8 O3SI 2.347(9) . ?
Mo8 K1 4.129(4) . ?
Mo9 O9T 1.666(12) . ?
Mo9 O89 1.822(10) . ?
Mo9 O910 1.848(11) . ?
Mo9 O19 1.996(10) . ?
Mo9 O79 2.030(12) . ?
Mo9 O3SI 2.361(11) . ?
Mo10 O10T 1.694(13) . ?
Mo10 O110 1.807(11) . ?
Mo10 O102 1.840(10) . ?
Mo10 O910 1.985(11) . ?
Mo10 O101 2.066(10) . ?
Mo10 O4SI 2.339(11) . ?
Mo11 O11T 1.691(11) . ?
Mo11 O811 1.829(10) . ?
Mo11 O101 1.831(11) . ?
Mo11 O511 2.006(11) . ?
Mo11 O112 2.014(10) . ?
Mo11 O4SI 2.337(10) . ?
Mo12 O12T 1.690(10) . ?
Mo12 O412 1.836(12) . ?
Mo12 O112 1.852(10) . ?
Mo12 O102 2.006(11) . ?
Mo12 O32 2.012(11) . ?
Mo12 O4SI 2.335(10) . ?
Si O2SI 1.615(12) . ?
Si O1SI 1.619(10) . ?
Si O3SI 1.622(10) . ?
Si O4SI 1.637(11) . ?
O5T K2 2.705(13) . ?
O6T K1 2.741(13) 3_545 ?
O7T K1 3.276(12) . ?
O9T K1 3.187(14) 3_645 ?
O12T K2 2.796(12) 2 ?
O78 K1 2.794(11) . ?
K1 O10W 2.64(3) . ?
K1 O6T 2.741(13) 3_545 ?
K1 O9T 3.187(14) 3_645 ?
K2 O16W 2.60(3) . ?
K2 O12T 2.796(12) 2_545 ?
K2 O4W 2.853(18) . ?

loop_
_geom_torsion_atom_site_label_1
_geom_torsion_atom_site_label_2
_geom_torsion_atom_site_label_3
_geom_torsion_atom_site_label_4
_geom_torsion
_geom_torsion_site_symmetry_1
_geom_torsion_site_symmetry_2
_geom_torsion_site_symmetry_3
_geom_torsion_site_symmetry_4
_geom_torsion_publ_flag
O123 Ru1 O1R K2 91(21) . . . . ?
O3A Ru1 O1R K2 148.0(5) . . . . ?
O1B Ru1 O1R K2 51.6(5) . . . . ?
O7B Ru1 O1R K2 -127.0(5) . . . . ?
O5B Ru1 O1R K2 -35.8(4) . . . . ?
O1A C1 O1B Ru1 -11(3) . . . . ?
C2 C1 O1B Ru1 171.3(11) . . . . ?
O1A C1 O1B K2 -165.3(12) . . . . ?
C2 C1 O1B K2 17(2) . . . . ?
O123 Ru1 O1B C1 -24.2(14) . . . . ?
O3A Ru1 O1B C1 72.0(14) . . . . ?
O7B Ru1 O1B C1 165(3) . . . . ?
O5B Ru1 O1B C1 -119.9(14) . . . . ?
O1R Ru1 O1B C1 155.1(14) . . . . ?
K2 Ru1 O1B C1 -163.8(15) . . . . ?
O123 Ru1 O1B K2 139.6(4) . . . . ?
O3A Ru1 O1B K2 -124.2(4) . . . . ?
O7B Ru1 O1B K2 -32(4) . . . . ?
O5B Ru1 O1B K2 43.9(4) . . . . ?
O1R Ru1 O1B K2 -41.1(4) . . . . ?
O1B C1 O1A Ru2 20(3) . . . . ?
C2 C1 O1A Ru2 -161.8(12) . . . . ?
O123 Ru2 O1A C1 9.6(16) . . . . ?
O3B Ru2 O1A C1 -85.9(16) . . . . ?
O9A Ru2 O1A C1 104.5(16) . . . . ?
O11A Ru2 O1A C1 171(3) . . . . ?
O2R Ru2 O1A C1 -171.0(16) . . . . ?
O3A C3 O3B Ru2 -8(3) . . . . ?
C4 C3 O3B Ru2 171.0(12) . . . . ?
O123 Ru2 O3B C3 -24.9(17) . . . . ?
O1A Ru2 O3B C3 70.3(16) . . . . ?
O9A Ru2 O3B C3 175(2) . . . . ?
O11A Ru2 O3B C3 -119.8(17) . . . . ?
O2R Ru2 O3B C3 155.2(17) . . . . ?
O3B C3 O3A Ru1 20(3) . . . . ?
C4 C3 O3A Ru1 -159.1(12) . . . . ?
O123 Ru1 O3A C3 6.1(17) . . . . ?
O1B Ru1 O3A C3 -88.6(16) . . . . ?
O7B Ru1 O3A C3 99.7(16) . . . . ?
O5B Ru1 O3A C3 168.6(19) . . . . ?
O1R Ru1 O3A C3 -173.0(16) . . . . ?
K2 Ru1 O3A C3 -146.1(14) . . . . ?
O123 Ru3 O3R K1 59(17) . . . . ?
O7A Ru3 O3R K1 143.5(6) . . . . ?
O5A Ru3 O3R K1 50.1(4) . . . . ?
O11B Ru3 O3R K1 -129.7(6) . . . . ?
O9B Ru3 O3R K1 -39.5(4) . . . . ?
O5B C5 O5A Ru3 9(3) . . . . ?
C6 C5 O5A Ru3 -171.4(11) . . . . ?
O5B C5 O5A K1 -148.3(13) . . . . ?
C6 C5 O5A K1 31(2) . . . . ?
O123 Ru3 O5A C5 -30.8(16) . . . . ?
O7A Ru3 O5A C5 63.8(16) . . . . ?
O11B Ru3 O5A C5 150(3) . . . . ?
O9B Ru3 O5A C5 -125.6(16) . . . . ?
O3R Ru3 O5A C5 148.9(16) . . . . ?
K1 Ru3 O5A C5 -163.7(17) . . . . ?
O123 Ru3 O5A K1 132.8(4) . . . . ?
O7A Ru3 O5A K1 -132.5(4) . . . . ?
O11B Ru3 O5A K1 -46(3) . . . . ?
O9B Ru3 O5A K1 38.0(4) . . . . ?
O3R Ru3 O5A K1 -47.4(4) . . . . ?
O5A C5 O5B Ru1 1(3) . . . . ?
C6 C5 O5B Ru1 -178.7(11) . . . . ?
O5A C5 O5B K2 155.8(13) . . . . ?
C6 C5 O5B K2 -24(2) . . . . ?
O123 Ru1 O5B C5 14.4(16) . . . . ?
O3A Ru1 O5B C5 -148(2) . . . . ?
O1B Ru1 O5B C5 108.2(16) . . . . ?
O7B Ru1 O5B C5 -79.8(16) . . . . ?
O1R Ru1 O5B C5 -166.4(16) . . . . ?
K2 Ru1 O5B C5 159.9(18) . . . . ?
O123 Ru1 O5B K2 -145.5(4) . . . . ?
O3A Ru1 O5B K2 52(2) . . . . ?
O1B Ru1 O5B K2 -51.7(5) . . . . ?
O7B Ru1 O5B K2 120.3(5) . . . . ?
O1R Ru1 O5B K2 33.7(4) . . . . ?
O7A C7 O7B Ru1 2(3) . . . . ?
C8 C7 O7B Ru1 -178.3(11) . . . . ?
O123 Ru1 O7B C7 -26.6(15) . . . . ?
O3A Ru1 O7B C7 -122.0(15) . . . . ?
O1B Ru1 O7B C7 144(3) . . . . ?
O5B Ru1 O7B C7 69.3(15) . . . . ?
O1R Ru1 O7B C7 154.1(15) . . . . ?
K2 Ru1 O7B C7 115.1(14) . . . . ?
O7B C7 O7A Ru3 3(3) . . . . ?
C8 C7 O7A Ru3 -176.2(13) . . . . ?
O123 Ru3 O7A C7 18.5(19) . . . . ?
O5A Ru3 O7A C7 -77.4(18) . . . . ?
O11B Ru3 O7A C7 113.4(18) . . . . ?
O9B Ru3 O7A C7 -178(3) . . . . ?
O3R Ru3 O7A C7 -159.9(19) . . . . ?
K1 Ru3 O7A C7 -125.0(17) . . . . ?
O9A C9 O9B Ru3 2(3) . . . . ?
C10 C9 O9B Ru3 178.1(11) . . . . ?
O9A C9 O9B K1 153.7(13) . . . . ?
C10 C9 O9B K1 -30(2) . . . . ?
O123 Ru3 O9B C9 20.3(16) . . . . ?
O7A Ru3 O9B C9 -144(3) . . . . ?
O5A Ru3 O9B C9 115.9(15) . . . . ?
O11B Ru3 O9B C9 -74.8(15) . . . . ?
O3R Ru3 O9B C9 -161.4(16) . . . . ?
K1 Ru3 O9B C9 157.5(17) . . . . ?
O123 Ru3 O9B K1 -137.2(4) . . . . ?
O7A Ru3 O9B K1 59(3) . . . . ?
O5A Ru3 O9B K1 -41.6(4) . . . . ?
O11B Ru3 O9B K1 127.6(4) . . . . ?
O3R Ru3 O9B K1 41.1(4) . . . . ?
O9B C9 O9A Ru2 -1(3) . . . . ?
C10 C9 O9A Ru2 -177.2(11) . . . . ?
O123 Ru2 O9A C9 -21.5(15) . . . . ?
O3B Ru2 O9A C9 139(3) . . . . ?
O1A Ru2 O9A C9 -115.8(15) . . . . ?
O11A Ru2 O9A C9 73.8(15) . . . . ?
O2R Ru2 O9A C9 158.5(15) . . . . ?
O11B C11 O11A Ru2 -12(3) . . . . ?
C12 C11 O11A Ru2 170.5(12) . . . . ?
O123 Ru2 O11A C11 25.4(18) . . . . ?
O3B Ru2 O11A C11 120.0(18) . . . . ?
O1A Ru2 O11A C11 -136(3) . . . . ?
O9A Ru2 O11A C11 -69.8(18) . . . . ?
O2R Ru2 O11A C11 -154.1(18) . . . . ?
O11A C11 O11B Ru3 14(3) . . . . ?
C12 C11 O11B Ru3 -168.5(13) . . . . ?
O123 Ru3 O11B C11 -28.7(18) . . . . ?
O7A Ru3 O11B C11 -122.7(18) . . . . ?
O5A Ru3 O11B C11 150(2) . . . . ?
O9B Ru3 O11B C11 66.2(18) . . . . ?
O3R Ru3 O11B C11 151.5(18) . . . . ?
K1 Ru3 O11B C11 108.7(17) . . . . ?
O7A Ru3 O123 Ru2 131.4(7) . . . . ?
O5A Ru3 O123 Ru2 -135.4(6) . . . . ?
O11B Ru3 O123 Ru2 44.5(7) . . . . ?
O9B Ru3 O123 Ru2 -45.9(6) . . . . ?
O3R Ru3 O123 Ru2 -144(17) . . . . ?
K1 Ru3 O123 Ru2 -86.3(6) . . . . ?
O7A Ru3 O123 Ru1 -47.4(7) . . . . ?
O5A Ru3 O123 Ru1 45.8(6) . . . . ?
O11B Ru3 O123 Ru1 -134.4(7) . . . . ?
O9B Ru3 O123 Ru1 135.2(6) . . . . ?
O3R Ru3 O123 Ru1 37(17) . . . . ?
K1 Ru3 O123 Ru1 94.8(6) . . . . ?
O3B Ru2 O123 Ru3 -129.9(6) . . . . ?
O1A Ru2 O123 Ru3 133.2(6) . . . . ?
O9A Ru2 O123 Ru3 46.6(6) . . . . ?
O11A Ru2 O123 Ru3 -43.5(7) . . . . ?
O2R Ru2 O123 Ru3 38(54) . . . . ?
O3B Ru2 O123 Ru1 49.0(6) . . . . ?
O1A Ru2 O123 Ru1 -47.9(6) . . . . ?
O9A Ru2 O123 Ru1 -134.5(6) . . . . ?
O11A Ru2 O123 Ru1 135.4(6) . . . . ?
O2R Ru2 O123 Ru1 -143(53) . . . . ?
O3A Ru1 O123 Ru3 135.6(6) . . . . ?
O1B Ru1 O123 Ru3 -128.1(6) . . . . ?
O7B Ru1 O123 Ru3 50.6(6) . . . . ?
O5B Ru1 O123 Ru3 -40.7(6) . . . . ?
O1R Ru1 O123 Ru3 -168(98) . . . . ?
K2 Ru1 O123 Ru3 -77.5(7) . . . . ?
O3A Ru1 O123 Ru2 -43.3(6) . . . . ?
O1B Ru1 O123 Ru2 53.0(6) . . . . ?
O7B Ru1 O123 Ru2 -128.3(6) . . . . ?
O5B Ru1 O123 Ru2 140.4(6) . . . . ?
O1R Ru1 O123 Ru2 13(22) . . . . ?
K2 Ru1 O123 Ru2 103.6(5) . . . . ?
O2SI Si O1SI Mo2 -54.4(8) . . . . ?
O3SI Si O1SI Mo2 65.3(9) . . . . ?
O4SI Si O1SI Mo2 -174.5(6) . . . . ?
O2SI Si O1SI Mo1 -174.9(6) . . . . ?
O3SI Si O1SI Mo1 -55.3(8) . . . . ?
O4SI Si O1SI Mo1 64.9(8) . . . . ?
O2SI Si O1SI Mo3 67.7(8) . . . . ?
O3SI Si O1SI Mo3 -172.7(6) . . . . ?
O4SI Si O1SI Mo3 -52.4(9) . . . . ?
O2T Mo2 O1SI Si -140(3) . . . . ?
O26 Mo2 O1SI Si 35.7(7) . . . . ?
O23 Mo2 O1SI Si 134.2(8) . . . . ?
O12 Mo2 O1SI Si -134.1(8) . . . . ?
O27 Mo2 O1SI Si -49.4(7) . . . . ?
O2T Mo2 O1SI Mo1 -6(3) . . . . ?
O26 Mo2 O1SI Mo1 169.8(4) . . . . ?
O23 Mo2 O1SI Mo1 -91.8(4) . . . . ?
O12 Mo2 O1SI Mo1 -0.1(3) . . . . ?
O27 Mo2 O1SI Mo1 84.7(4) . . . . ?
O2T Mo2 O1SI Mo3 85(3) . . . . ?
O26 Mo2 O1SI Mo3 -99.6(4) . . . . ?
O23 Mo2 O1SI Mo3 -1.2(4) . . . . ?
O12 Mo2 O1SI Mo3 90.5(4) . . . . ?
O27 Mo2 O1SI Mo3 175.2(4) . . . . ?
O1T Mo1 O1SI Si -153(3) . . . . ?
O19 Mo1 O1SI Si 35.0(7) . . . . ?
O12 Mo1 O1SI Si 136.2(7) . . . . ?
O110 Mo1 O1SI Si -49.6(7) . . . . ?
O13 Mo1 O1SI Si -132.5(7) . . . . ?
O1T Mo1 O1SI Mo2 71(3) . . . . ?
O19 Mo1 O1SI Mo2 -101.1(4) . . . . ?
O12 Mo1 O1SI Mo2 0.1(4) . . . . ?
O110 Mo1 O1SI Mo2 174.3(4) . . . . ?
O13 Mo1 O1SI Mo2 91.4(4) . . . . ?
O1T Mo1 O1SI Mo3 -20(3) . . . . ?
O19 Mo1 O1SI Mo3 167.6(4) . . . . ?
O12 Mo1 O1SI Mo3 -91.1(4) . . . . ?
O110 Mo1 O1SI Mo3 83.1(4) . . . . ?
O13 Mo1 O1SI Mo3 0.1(4) . . . . ?
O3T Mo3 O1SI Si -147(3) . . . . ?
O13 Mo3 O1SI Si 132.0(8) . . . . ?
O32 Mo3 O1SI Si 33.7(8) . . . . ?
O34 Mo3 O1SI Si -52.2(7) . . . . ?
O23 Mo3 O1SI Si -135.9(8) . . . . ?
O3T Mo3 O1SI Mo2 -10(3) . . . . ?
O13 Mo3 O1SI Mo2 -91.0(4) . . . . ?
O32 Mo3 O1SI Mo2 170.7(5) . . . . ?
O34 Mo3 O1SI Mo2 84.8(4) . . . . ?
O23 Mo3 O1SI Mo2 1.1(4) . . . . ?
O3T Mo3 O1SI Mo1 81(3) . . . . ?
O13 Mo3 O1SI Mo1 -0.2(4) . . . . ?
O32 Mo3 O1SI Mo1 -98.5(4) . . . . ?
O34 Mo3 O1SI Mo1 175.6(4) . . . . ?
O23 Mo3 O1SI Mo1 92.0(4) . . . . ?
O1SI Si O2SI Mo5 -175.0(6) . . . . ?
O3SI Si O2SI Mo5 65.5(8) . . . . ?
O4SI Si O2SI Mo5 -53.5(8) . . . . ?
O1SI Si O2SI Mo6 63.8(7) . . . . ?
O3SI Si O2SI Mo6 -55.7(8) . . . . ?
O4SI Si O2SI Mo6 -174.7(5) . . . . ?
O1SI Si O2SI Mo4 -53.4(8) . . . . ?
O3SI Si O2SI Mo4 -172.9(6) . . . . ?
O4SI Si O2SI Mo4 68.0(7) . . . . ?
O5T Mo5 O2SI Si -148(2) . . . . ?
O511 Mo5 O2SI Si 34.2(7) . . . . ?
O45 Mo5 O2SI Si 133.5(8) . . . . ?
O58 Mo5 O2SI Si -50.6(7) . . . . ?
O56 Mo5 O2SI Si -134.0(8) . . . . ?
K2 Mo5 O2SI Si -98.6(7) . . . . ?
O5T Mo5 O2SI Mo6 -14(3) . . . . ?
O511 Mo5 O2SI Mo6 168.7(4) . . . . ?
O45 Mo5 O2SI Mo6 -92.0(5) . . . . ?
O58 Mo5 O2SI Mo6 83.9(4) . . . . ?
O56 Mo5 O2SI Mo6 0.6(4) . . . . ?
K2 Mo5 O2SI Mo6 35.9(6) . . . . ?
O5T Mo5 O2SI Mo4 77(3) . . . . ?
O511 Mo5 O2SI Mo4 -100.5(4) . . . . ?
O45 Mo5 O2SI Mo4 -1.2(4) . . . . ?
O58 Mo5 O2SI Mo4 174.7(4) . . . . ?
O56 Mo5 O2SI Mo4 91.3(4) . . . . ?
K2 Mo5 O2SI Mo4 126.7(4) . . . . ?
O6T Mo6 O2SI Si -151(2) . . . . ?
O67 Mo6 O2SI Si 36.3(7) . . . . ?
O56 Mo6 O2SI Si 135.3(7) . . . . ?
O46 Mo6 O2SI Si -132.5(7) . . . . ?
O26 Mo6 O2SI Si -49.5(7) . . . . ?
O6T Mo6 O2SI Mo5 73(2) . . . . ?
O67 Mo6 O2SI Mo5 -99.6(4) . . . . ?
O56 Mo6 O2SI Mo5 -0.6(4) . . . . ?
O46 Mo6 O2SI Mo5 91.7(4) . . . . ?
O26 Mo6 O2SI Mo5 174.6(4) . . . . ?
O6T Mo6 O2SI Mo4 -19(2) . . . . ?
O67 Mo6 O2SI Mo4 168.5(4) . . . . ?
O56 Mo6 O2SI Mo4 -92.5(4) . . . . ?
O46 Mo6 O2SI Mo4 -0.3(4) . . . . ?
O26 Mo6 O2SI Mo4 82.7(4) . . . . ?
O4T Mo4 O2SI Si -151(2) . . . . ?
O34 Mo4 O2SI Si 33.9(7) . . . . ?
O46 Mo4 O2SI Si 132.5(8) . . . . ?
O412 Mo4 O2SI Si -52.6(7) . . . . ?
O45 Mo4 O2SI Si -135.0(8) . . . . ?
O4T Mo4 O2SI Mo5 -15(2) . . . . ?
O34 Mo4 O2SI Mo5 170.0(5) . . . . ?
O46 Mo4 O2SI Mo5 -91.4(5) . . . . ?
O412 Mo4 O2SI Mo5 83.5(4) . . . . ?
O45 Mo4 O2SI Mo5 1.1(4) . . . . ?
O4T Mo4 O2SI Mo6 77(2) . . . . ?
O34 Mo4 O2SI Mo6 -98.3(4) . . . . ?
O46 Mo4 O2SI Mo6 0.3(4) . . . . ?
O412 Mo4 O2SI Mo6 175.2(4) . . . . ?
O45 Mo4 O2SI Mo6 92.8(5) . . . . ?
O2SI Si O3SI Mo7 66.9(7) . . . . ?
O1SI Si O3SI Mo7 -52.7(8) . . . . ?
O4SI Si O3SI Mo7 -174.1(6) . . . . ?
O2SI Si O3SI Mo8 -53.1(8) . . . . ?
O1SI Si O3SI Mo8 -172.7(6) . . . . ?
O4SI Si O3SI Mo8 65.9(8) . . . . ?
O2SI Si O3SI Mo9 -173.3(6) . . . . ?
O1SI Si O3SI Mo9 67.1(8) . . . . ?
O4SI Si O3SI Mo9 -54.4(7) . . . . ?
O7T Mo7 O3SI Si -155(2) . . . . ?
O27 Mo7 O3SI Si 34.4(7) . . . . ?
O79 Mo7 O3SI Si 133.9(7) . . . . ?
O67 Mo7 O3SI Si -50.1(7) . . . . ?
O78 Mo7 O3SI Si -134.8(8) . . . . ?
K1 Mo7 O3SI Si -162.5(6) . . . . ?
O7T Mo7 O3SI Mo8 -21(3) . . . . ?
O27 Mo7 O3SI Mo8 168.7(5) . . . . ?
O79 Mo7 O3SI Mo8 -91.9(4) . . . . ?
O67 Mo7 O3SI Mo8 84.2(4) . . . . ?
O78 Mo7 O3SI Mo8 -0.5(4) . . . . ?
K1 Mo7 O3SI Mo8 -28.2(4) . . . . ?
O7T Mo7 O3SI Mo9 70(3) . . . . ?
O27 Mo7 O3SI Mo9 -100.4(4) . . . . ?
O79 Mo7 O3SI Mo9 -0.9(4) . . . . ?
O67 Mo7 O3SI Mo9 175.2(4) . . . . ?
O78 Mo7 O3SI Mo9 90.5(4) . . . . ?
K1 Mo7 O3SI Mo9 62.8(3) . . . . ?
O8T Mo8 O3SI Si -142(2) . . . . ?
O58 Mo8 O3SI Si 35.4(8) . . . . ?
O78 Mo8 O3SI Si 134.8(8) . . . . ?
O811 Mo8 O3SI Si -50.8(7) . . . . ?
O89 Mo8 O3SI Si -134.7(8) . . . . ?
K1 Mo8 O3SI Si 158.9(6) . . . . ?
O8T Mo8 O3SI Mo7 84(3) . . . . ?
O58 Mo8 O3SI Mo7 -98.9(4) . . . . ?
O78 Mo8 O3SI Mo7 0.6(4) . . . . ?
O811 Mo8 O3SI Mo7 175.0(4) . . . . ?
O89 Mo8 O3SI Mo7 91.0(4) . . . . ?
K1 Mo8 O3SI Mo7 24.6(3) . . . . ?
O8T Mo8 O3SI Mo9 -7(3) . . . . ?
O58 Mo8 O3SI Mo9 170.3(4) . . . . ?
O78 Mo8 O3SI Mo9 -90.2(5) . . . . ?
O811 Mo8 O3SI Mo9 84.2(4) . . . . ?
O89 Mo8 O3SI Mo9 0.3(4) . . . . ?
K1 Mo8 O3SI Mo9 -66.2(3) . . . . ?
O9T Mo9 O3SI Si -148(3) . . . . ?
O89 Mo9 O3SI Si 134.1(7) . . . . ?
O910 Mo9 O3SI Si 34.6(7) . . . . ?
O19 Mo9 O3SI Si -49.4(7) . . . . ?
O79 Mo9 O3SI Si -133.3(7) . . . . ?
O9T Mo9 O3SI Mo7 -14(3) . . . . ?
O89 Mo9 O3SI Mo7 -91.7(4) . . . . ?
O910 Mo9 O3SI Mo7 168.8(4) . . . . ?
O19 Mo9 O3SI Mo7 84.7(4) . . . . ?
O79 Mo9 O3SI Mo7 0.8(3) . . . . ?
O9T Mo9 O3SI Mo8 77(3) . . . . ?
O89 Mo9 O3SI Mo8 -0.3(4) . . . . ?
O910 Mo9 O3SI Mo8 -99.8(4) . . . . ?
O19 Mo9 O3SI Mo8 176.2(4) . . . . ?
O79 Mo9 O3SI Mo8 92.2(4) . . . . ?
O2SI Si O4SI Mo12 -55.5(7) . . . . ?
O1SI Si O4SI Mo12 64.9(8) . . . . ?
O3SI Si O4SI Mo12 -174.8(6) . . . . ?
O2SI Si O4SI Mo11 65.1(8) . . . . ?
O1SI Si O4SI Mo11 -174.4(6) . . . . ?
O3SI Si O4SI Mo11 -54.2(8) . . . . ?
O2SI Si O4SI Mo10 -174.1(5) . . . . ?
O1SI Si O4SI Mo10 -53.6(8) . . . . ?
O3SI Si O4SI Mo10 66.6(7) . . . . ?
O12T Mo12 O4SI Si -156(2) . . . . ?
O412 Mo12 O4SI Si 35.8(7) . . . . ?
O112 Mo12 O4SI Si 134.5(8) . . . . ?
O102 Mo12 O4SI Si -133.4(7) . . . . ?
O32 Mo12 O4SI Si -50.0(7) . . . . ?
O12T Mo12 O4SI Mo11 70(2) . . . . ?
O412 Mo12 O4SI Mo11 -99.1(4) . . . . ?
O112 Mo12 O4SI Mo11 -0.5(4) . . . . ?
O102 Mo12 O4SI Mo11 91.6(4) . . . . ?
O32 Mo12 O4SI Mo11 175.1(4) . . . . ?
O12T Mo12 O4SI Mo10 -23(2) . . . . ?
O412 Mo12 O4SI Mo10 168.6(4) . . . . ?
O112 Mo12 O4SI Mo10 -92.8(4) . . . . ?
O102 Mo12 O4SI Mo10 -0.7(3) . . . . ?
O32 Mo12 O4SI Mo10 82.8(4) . . . . ?
O11T Mo11 O4SI Si -147(2) . . . . ?
O811 Mo11 O4SI Si 35.1(7) . . . . ?
O101 Mo11 O4SI Si 133.9(8) . . . . ?
O511 Mo11 O4SI Si -49.4(7) . . . . ?
O112 Mo11 O4SI Si -134.0(8) . . . . ?
O11T Mo11 O4SI Mo12 -12(3) . . . . ?
O811 Mo11 O4SI Mo12 169.6(5) . . . . ?
O101 Mo11 O4SI Mo12 -91.6(4) . . . . ?
O511 Mo11 O4SI Mo12 85.0(4) . . . . ?
O112 Mo11 O4SI Mo12 0.4(4) . . . . ?
O11T Mo11 O4SI Mo10 79(3) . . . . ?
O811 Mo11 O4SI Mo10 -99.0(4) . . . . ?
O101 Mo11 O4SI Mo10 -0.2(4) . . . . ?
O511 Mo11 O4SI Mo10 176.5(4) . . . . ?
O112 Mo11 O4SI Mo10 91.9(4) . . . . ?
O10T Mo10 O4SI Si -148(2) . . . . ?
O110 Mo10 O4SI Si 34.7(7) . . . . ?
O102 Mo10 O4SI Si 133.9(7) . . . . ?
O910 Mo10 O4SI Si -51.6(6) . . . . ?
O101 Mo10 O4SI Si -134.9(7) . . . . ?
O10T Mo10 O4SI Mo12 79(2) . . . . ?
O110 Mo10 O4SI Mo12 -98.5(4) . . . . ?
O102 Mo10 O4SI Mo12 0.7(4) . . . . ?
O910 Mo10 O4SI Mo12 175.2(4) . . . . ?
O101 Mo10 O4SI Mo12 91.9(4) . . . . ?
O10T Mo10 O4SI Mo11 -13(2) . . . . ?
O110 Mo10 O4SI Mo11 169.8(4) . . . . ?
O102 Mo10 O4SI Mo11 -91.0(4) . . . . ?
O910 Mo10 O4SI Mo11 83.4(4) . . . . ?
O101 Mo10 O4SI Mo11 0.2(3) . . . . ?
O511 Mo5 O5T K2 -117.5(8) . . . . ?
O45 Mo5 O5T K2 140.7(8) . . . . ?
O58 Mo5 O5T K2 -30.8(9) . . . . ?
O56 Mo5 O5T K2 51.2(8) . . . . ?
O2SI Mo5 O5T K2 65(3) . . . . ?
O67 Mo6 O6T K1 -154(3) . . . 3_545 ?
O56 Mo6 O6T K1 104(3) . . . 3_545 ?
O46 Mo6 O6T K1 15(3) . . . 3_545 ?
O26 Mo6 O6T K1 -67(3) . . . 3_545 ?
O2SI Mo6 O6T K1 33(5) . . . 3_545 ?
O27 Mo7 O7T K1 162.1(4) . . . . ?
O79 Mo7 O7T K1 60.8(4) . . . . ?
O67 Mo7 O7T K1 -111.4(4) . . . . ?
O78 Mo7 O7T K1 -27.6(5) . . . . ?
O3SI Mo7 O7T K1 -8(3) . . . . ?
O89 Mo9 O9T K1 -135.5(10) . . . 3_645 ?
O910 Mo9 O9T K1 -33.7(11) . . . 3_645 ?
O19 Mo9 O9T K1 52.1(11) . . . 3_645 ?
O79 Mo9 O9T K1 134.8(10) . . . 3_645 ?
O3SI Mo9 O9T K1 149(2) . . . 3_645 ?
O412 Mo12 O12T K2 125.5(10) . . . 2 ?
O112 Mo12 O12T K2 24.9(11) . . . 2 ?
O102 Mo12 O12T K2 -64.0(10) . . . 2 ?
O32 Mo12 O12T K2 -146.6(10) . . . 2 ?
O4SI Mo12 O12T K2 -43(3) . . . 2 ?
O1T Mo1 O12 Mo2 -170.1(6) . . . . ?
O19 Mo1 O12 Mo2 84.1(6) . . . . ?
O110 Mo1 O12 Mo2 -14.6(13) . . . . ?
O13 Mo1 O12 Mo2 -73.0(6) . . . . ?
O1SI Mo1 O12 Mo2 -0.1(5) . . . . ?
O2T Mo2 O12 Mo1 179.2(6) . . . . ?
O26 Mo2 O12 Mo1 -27.6(15) . . . . ?
O23 Mo2 O12 Mo1 76.6(6) . . . . ?
O27 Mo2 O12 Mo1 -82.1(6) . . . . ?
O1SI Mo2 O12 Mo1 0.1(5) . . . . ?
O3T Mo3 O13 Mo1 -168.8(6) . . . . ?
O32 Mo3 O13 Mo1 85.6(7) . . . . ?
O34 Mo3 O13 Mo1 -10.4(16) . . . . ?
O23 Mo3 O13 Mo1 -72.1(6) . . . . ?
O1SI Mo3 O13 Mo1 0.2(6) . . . . ?
O1T Mo1 O13 Mo3 176.1(7) . . . . ?
O19 Mo1 O13 Mo3 -32.5(16) . . . . ?
O12 Mo1 O13 Mo3 75.8(7) . . . . ?
O110 Mo1 O13 Mo3 -84.1(7) . . . . ?
O1SI Mo1 O13 Mo3 -0.2(6) . . . . ?
O1T Mo1 O19 Mo9 129.2(16) . . . . ?
O12 Mo1 O19 Mo9 -127.2(16) . . . . ?
O110 Mo1 O19 Mo9 29.5(16) . . . . ?
O13 Mo1 O19 Mo9 -22(2) . . . . ?
O1SI Mo1 O19 Mo9 -52.3(16) . . . . ?
O9T Mo9 O19 Mo1 -133.2(16) . . . . ?
O89 Mo9 O19 Mo1 65(2) . . . . ?
O910 Mo9 O19 Mo1 -30.1(16) . . . . ?
O79 Mo9 O19 Mo1 130.6(16) . . . . ?
O3SI Mo9 O19 Mo1 56.7(16) . . . . ?
O2T Mo2 O23 Mo3 -169.0(7) . . . . ?
O26 Mo2 O23 Mo3 85.9(7) . . . . ?
O12 Mo2 O23 Mo3 -72.4(6) . . . . ?
O27 Mo2 O23 Mo3 -7.2(16) . . . . ?
O1SI Mo2 O23 Mo3 1.6(6) . . . . ?
O3T Mo3 O23 Mo2 176.3(7) . . . . ?
O13 Mo3 O23 Mo2 74.1(7) . . . . ?
O32 Mo3 O23 Mo2 -29.6(16) . . . . ?
O34 Mo3 O23 Mo2 -85.3(7) . . . . ?
O1SI Mo3 O23 Mo2 -1.6(6) . . . . ?
O2T Mo2 O26 Mo6 125.8(13) . . . . ?
O23 Mo2 O26 Mo6 -129.2(13) . . . . ?
O12 Mo2 O26 Mo6 -27(2) . . . . ?
O27 Mo2 O26 Mo6 27.3(13) . . . . ?
O1SI Mo2 O26 Mo6 -53.5(13) . . . . ?
O6T Mo6 O26 Mo2 -133.2(14) . . . . ?
O67 Mo6 O26 Mo2 -29.6(14) . . . . ?
O56 Mo6 O26 Mo2 71.2(19) . . . . ?
O46 Mo6 O26 Mo2 132.5(14) . . . . ?
O2SI Mo6 O26 Mo2 58.9(13) . . . . ?
O7T Mo7 O27 Mo2 128.6(14) . . . . ?
O79 Mo7 O27 Mo2 -129.5(14) . . . . ?
O67 Mo7 O27 Mo2 29.3(14) . . . . ?
O78 Mo7 O27 Mo2 -26(2) . . . . ?
O3SI Mo7 O27 Mo2 -53.3(14) . . . . ?
K1 Mo7 O27 Mo2 169.8(7) . . . . ?
O2T Mo2 O27 Mo7 -131.4(14) . . . . ?
O26 Mo2 O27 Mo7 -29.2(14) . . . . ?
O23 Mo2 O27 Mo7 67(2) . . . . ?
O12 Mo2 O27 Mo7 132.9(14) . . . . ?
O1SI Mo2 O27 Mo7 57.9(14) . . . . ?
O3T Mo3 O32 Mo12 127.3(13) . . . . ?
O13 Mo3 O32 Mo12 -128.0(13) . . . . ?
O34 Mo3 O32 Mo12 28.7(13) . . . . ?
O23 Mo3 O32 Mo12 -26(2) . . . . ?
O1SI Mo3 O32 Mo12 -52.8(13) . . . . ?
O12T Mo12 O32 Mo3 -132.3(13) . . . . ?
O412 Mo12 O32 Mo3 -30.0(13) . . . . ?
O112 Mo12 O32 Mo3 69.9(19) . . . . ?
O102 Mo12 O32 Mo3 132.1(13) . . . . ?
O4SI Mo12 O32 Mo3 58.7(12) . . . . ?
O4T Mo4 O34 Mo3 128.6(12) . . . . ?
O46 Mo4 O34 Mo3 -127.0(12) . . . . ?
O412 Mo4 O34 Mo3 29.1(12) . . . . ?
O45 Mo4 O34 Mo3 -24(2) . . . . ?
O2SI Mo4 O34 Mo3 -52.5(12) . . . . ?
O3T Mo3 O34 Mo4 -132.3(13) . . . . ?
O13 Mo3 O34 Mo4 69.0(19) . . . . ?
O32 Mo3 O34 Mo4 -29.4(13) . . . . ?
O23 Mo3 O34 Mo4 131.9(13) . . . . ?
O1SI Mo3 O34 Mo4 58.6(12) . . . . ?
O5T Mo5 O45 Mo4 -166.6(7) . . . . ?
O511 Mo5 O45 Mo4 87.1(7) . . . . ?
O58 Mo5 O45 Mo4 -9.4(18) . . . . ?
O56 Mo5 O45 Mo4 -72.0(7) . . . . ?
O2SI Mo5 O45 Mo4 1.6(6) . . . . ?
K2 Mo5 O45 Mo4 -144.6(5) . . . . ?
O4T Mo4 O45 Mo5 174.8(8) . . . . ?
O34 Mo4 O45 Mo5 -31.3(17) . . . . ?
O46 Mo4 O45 Mo5 73.2(7) . . . . ?
O412 Mo4 O45 Mo5 -85.8(7) . . . . ?
O2SI Mo4 O45 Mo5 -1.6(6) . . . . ?
O4T Mo4 O46 Mo6 -167.4(7) . . . . ?
O34 Mo4 O46 Mo6 85.5(7) . . . . ?
O412 Mo4 O46 Mo6 -12.8(16) . . . . ?
O45 Mo4 O46 Mo6 -72.2(7) . . . . ?
O2SI Mo4 O46 Mo6 -0.4(6) . . . . ?
O6T Mo6 O46 Mo4 176.6(7) . . . . ?
O67 Mo6 O46 Mo4 -30.5(16) . . . . ?
O56 Mo6 O46 Mo4 76.1(7) . . . . ?
O26 Mo6 O46 Mo4 -84.5(7) . . . . ?
O2SI Mo6 O46 Mo4 0.4(6) . . . . ?
O6T Mo6 O56 Mo5 -167.4(6) . . . . ?
O67 Mo6 O56 Mo5 86.5(6) . . . . ?
O46 Mo6 O56 Mo5 -72.0(6) . . . . ?
O26 Mo6 O56 Mo5 -11.8(16) . . . . ?
O2SI Mo6 O56 Mo5 0.8(5) . . . . ?
O5T Mo5 O56 Mo6 176.3(7) . . . . ?
O511 Mo5 O56 Mo6 -34.0(15) . . . . ?
O45 Mo5 O56 Mo6 75.5(7) . . . . ?
O58 Mo5 O56 Mo6 -84.9(6) . . . . ?
O2SI Mo5 O56 Mo6 -0.8(5) . . . . ?
K2 Mo5 O56 Mo6 -160.1(6) . . . . ?
O8T Mo8 O58 Mo5 126.5(12) . . . . ?
O78 Mo8 O58 Mo5 -128.6(12) . . . . ?
O811 Mo8 O58 Mo5 28.8(11) . . . . ?
O89 Mo8 O58 Mo5 -28(2) . . . . ?
O3SI Mo8 O58 Mo5 -53.0(12) . . . . ?
K1 Mo8 O58 Mo5 -153.2(10) . . . . ?
O5T Mo5 O58 Mo8 -133.8(12) . . . . ?
O511 Mo5 O58 Mo8 -30.3(12) . . . . ?
O45 Mo5 O58 Mo8 68.9(19) . . . . ?
O56 Mo5 O58 Mo8 132.7(12) . . . . ?
O2SI Mo5 O58 Mo8 58.1(12) . . . . ?
K2 Mo5 O58 Mo8 -149.2(12) . . . . ?
O6T Mo6 O67 Mo7 130.6(13) . . . . ?
O56 Mo6 O67 Mo7 -126.1(13) . . . . ?
O46 Mo6 O67 Mo7 -21(2) . . . . ?
O26 Mo6 O67 Mo7 31.8(13) . . . . ?
O2SI Mo6 O67 Mo7 -50.9(13) . . . . ?
O7T Mo7 O67 Mo6 -135.4(13) . . . . ?
O27 Mo7 O67 Mo6 -32.2(13) . . . . ?
O79 Mo7 O67 Mo6 66.3(19) . . . . ?
O78 Mo7 O67 Mo6 129.2(13) . . . . ?
O3SI Mo7 O67 Mo6 55.7(13) . . . . ?
K1 Mo7 O67 Mo6 163.9(11) . . . . ?
O8T Mo8 O78 Mo7 -169.7(7) . . . . ?
O58 Mo8 O78 Mo7 84.3(7) . . . . ?
O811 Mo8 O78 Mo7 -15.1(17) . . . . ?
O89 Mo8 O78 Mo7 -73.5(7) . . . . ?
O3SI Mo8 O78 Mo7 -0.8(6) . . . . ?
K1 Mo8 O78 Mo7 -134.5(11) . . . . ?
O8T Mo8 O78 K1 -35.3(8) . . . . ?
O58 Mo8 O78 K1 -141.2(6) . . . . ?
O811 Mo8 O78 K1 119.3(11) . . . . ?
O89 Mo8 O78 K1 61.0(6) . . . . ?
O3SI Mo8 O78 K1 133.7(7) . . . . ?
O7T Mo7 O78 Mo8 176.9(7) . . . . ?
O27 Mo7 O78 Mo8 -28.3(17) . . . . ?
O79 Mo7 O78 Mo8 77.7(7) . . . . ?
O67 Mo7 O78 Mo8 -83.5(7) . . . . ?
O3SI Mo7 O78 Mo8 0.8(6) . . . . ?
K1 Mo7 O78 Mo8 143.2(9) . . . . ?
O7T Mo7 O78 K1 33.7(6) . . . . ?
O27 Mo7 O78 K1 -171.4(11) . . . . ?
O79 Mo7 O78 K1 -65.4(5) . . . . ?
O67 Mo7 O78 K1 133.4(5) . . . . ?
O3SI Mo7 O78 K1 -142.4(5) . . . . ?
O7T Mo7 O79 Mo9 -168.0(6) . . . . ?
O27 Mo7 O79 Mo9 86.1(6) . . . . ?
O67 Mo7 O79 Mo9 -9.7(15) . . . . ?
O78 Mo7 O79 Mo9 -71.8(6) . . . . ?
O3SI Mo7 O79 Mo9 1.2(5) . . . . ?
K1 Mo7 O79 Mo9 -115.5(6) . . . . ?
O9T Mo9 O79 Mo7 176.3(6) . . . . ?
O89 Mo9 O79 Mo7 74.3(6) . . . . ?
O910 Mo9 O79 Mo7 -31.5(14) . . . . ?
O19 Mo9 O79 Mo7 -84.0(6) . . . . ?
O3SI Mo9 O79 Mo7 -1.2(5) . . . . ?
O9T Mo9 O89 Mo8 -169.8(7) . . . . ?
O910 Mo9 O89 Mo8 83.9(7) . . . . ?
O19 Mo9 O89 Mo8 -8.2(16) . . . . ?
O79 Mo9 O89 Mo8 -72.4(7) . . . . ?
O3SI Mo9 O89 Mo8 0.4(6) . . . . ?
O8T Mo8 O89 Mo9 178.3(7) . . . . ?
O58 Mo8 O89 Mo9 -27.0(15) . . . . ?
O78 Mo8 O89 Mo9 76.3(7) . . . . ?
O811 Mo8 O89 Mo9 -84.2(7) . . . . ?
O3SI Mo8 O89 Mo9 -0.4(6) . . . . ?
K1 Mo8 O89 Mo9 107.2(6) . . . . ?
O11T Mo11 O101 Mo10 -169.2(6) . . . . ?
O811 Mo11 O101 Mo10 85.1(6) . . . . ?
O511 Mo11 O101 Mo10 -8.4(15) . . . . ?
O112 Mo11 O101 Mo10 -72.4(6) . . . . ?
O4SI Mo11 O101 Mo10 0.2(5) . . . . ?
O10T Mo10 O101 Mo11 177.0(7) . . . . ?
O110 Mo10 O101 Mo11 -27.6(15) . . . . ?
O102 Mo10 O101 Mo11 75.4(6) . . . . ?
O910 Mo10 O101 Mo11 -84.4(6) . . . . ?
O4SI Mo10 O101 Mo11 -0.2(5) . . . . ?
O10T Mo10 O102 Mo12 -168.6(6) . . . . ?
O110 Mo10 O102 Mo12 84.1(6) . . . . ?
O910 Mo10 O102 Mo12 -14.8(15) . . . . ?
O101 Mo10 O102 Mo12 -73.2(6) . . . . ?
O4SI Mo10 O102 Mo12 -1.0(5) . . . . ?
O12T Mo12 O102 Mo10 176.7(6) . . . . ?
O412 Mo12 O102 Mo10 -28.8(15) . . . . ?
O112 Mo12 O102 Mo10 76.4(6) . . . . ?
O32 Mo12 O102 Mo10 -83.6(6) . . . . ?
O4SI Mo12 O102 Mo10 1.0(5) . . . . ?
O10T Mo10 O110 Mo1 123.9(14) . . . . ?
O102 Mo10 O110 Mo1 -131.3(14) . . . . ?
O910 Mo10 O110 Mo1 25.3(14) . . . . ?
O101 Mo10 O110 Mo1 -31(2) . . . . ?
O4SI Mo10 O110 Mo1 -56.6(14) . . . . ?
O1T Mo1 O110 Mo10 -128.7(14) . . . . ?
O19 Mo1 O110 Mo10 -26.1(14) . . . . ?
O12 Mo1 O110 Mo10 75.9(18) . . . . ?
O13 Mo1 O110 Mo10 135.3(15) . . . . ?
O1SI Mo1 O110 Mo10 61.7(14) . . . . ?
O12T Mo12 O112 Mo11 -168.6(7) . . . . ?
O412 Mo12 O112 Mo11 86.6(7) . . . . ?
O102 Mo12 O112 Mo11 -72.0(6) . . . . ?
O32 Mo12 O112 Mo11 -10.8(16) . . . . ?
O4SI Mo12 O112 Mo11 0.6(5) . . . . ?
O11T Mo11 O112 Mo12 177.1(7) . . . . ?
O811 Mo11 O112 Mo12 -29.3(15) . . . . ?
O101 Mo11 O112 Mo12 75.5(7) . . . . ?
O511 Mo11 O112 Mo12 -84.1(6) . . . . ?
O4SI Mo11 O112 Mo12 -0.6(6) . . . . ?
O12T Mo12 O412 Mo4 129.3(12) . . . . ?
O112 Mo12 O412 Mo4 -128.0(12) . . . . ?
O102 Mo12 O412 Mo4 -25(2) . . . . ?
O32 Mo12 O412 Mo4 29.5(12) . . . . ?
O4SI Mo12 O412 Mo4 -53.0(12) . . . . ?
O4T Mo4 O412 Mo12 -134.8(12) . . . . ?
O34 Mo4 O412 Mo12 -30.3(12) . . . . ?
O46 Mo4 O412 Mo12 70.4(17) . . . . ?
O45 Mo4 O412 Mo12 131.2(12) . . . . ?
O2SI Mo4 O412 Mo12 58.4(12) . . . . ?
O5T Mo5 O511 Mo11 130.5(13) . . . . ?
O45 Mo5 O511 Mo11 -125.9(13) . . . . ?
O58 Mo5 O511 Mo11 32.2(13) . . . . ?
O56 Mo5 O511 Mo11 -18(2) . . . . ?
O2SI Mo5 O511 Mo11 -50.0(13) . . . . ?
K2 Mo5 O511 Mo11 101.1(13) . . . . ?
O11T Mo11 O511 Mo5 -135.2(13) . . . . ?
O811 Mo11 O511 Mo5 -32.3(13) . . . . ?
O101 Mo11 O511 Mo5 63.8(19) . . . . ?
O112 Mo11 O511 Mo5 128.8(13) . . . . ?
O4SI Mo11 O511 Mo5 55.4(13) . . . . ?
O11T Mo11 O811 Mo8 126.3(12) . . . . ?
O101 Mo11 O811 Mo8 -129.5(12) . . . . ?
O511 Mo11 O811 Mo8 27.8(12) . . . . ?
O112 Mo11 O811 Mo8 -27(2) . . . . ?
O4SI Mo11 O811 Mo8 -54.0(12) . . . . ?
O8T Mo8 O811 Mo11 -131.7(13) . . . . ?
O58 Mo8 O811 Mo11 -28.6(12) . . . . ?
O78 Mo8 O811 Mo11 73.4(19) . . . . ?
O89 Mo8 O811 Mo11 132.6(13) . . . . ?
O3SI Mo8 O811 Mo11 59.3(12) . . . . ?
K1 Mo8 O811 Mo11 154.9(8) . . . . ?
O9T Mo9 O910 Mo10 125.8(14) . . . . ?
O89 Mo9 O910 Mo10 -129.5(14) . . . . ?
O19 Mo9 O910 Mo10 26.4(13) . . . . ?
O79 Mo9 O910 Mo10 -26(2) . . . . ?
O3SI Mo9 O910 Mo10 -54.7(13) . . . . ?
O10T Mo10 O910 Mo9 -131.3(14) . . . . ?
O110 Mo10 O910 Mo9 -26.7(14) . . . . ?
O102 Mo10 O910 Mo9 74.6(18) . . . . ?
O101 Mo10 O910 Mo9 134.1(14) . . . . ?
O4SI Mo10 O910 Mo9 61.1(13) . . . . ?
Mo8 O78 K1 O10W -133.0(11) . . . . ?
Mo7 O78 K1 O10W 7.4(12) . . . . ?
Mo8 O78 K1 O6T 148.9(7) . . . 3_545 ?
Mo7 O78 K1 O6T -70.7(5) . . . 3_545 ?
Mo8 O78 K1 O9B 20.5(7) . . . . ?
Mo7 O78 K1 O9B 161.0(5) . . . . ?
Mo8 O78 K1 O3R 74.2(8) . . . . ?
Mo7 O78 K1 O3R -145.3(4) . . . . ?
Mo8 O78 K1 O5A 75.3(6) . . . . ?
Mo7 O78 K1 O5A -144.2(5) . . . . ?
Mo8 O78 K1 O9T -69.7(7) . . . 3_645 ?
Mo7 O78 K1 O9T 70.7(5) . . . 3_645 ?
Mo8 O78 K1 O7T -161.0(8) . . . . ?
Mo7 O78 K1 O7T -20.5(4) . . . . ?
Mo8 O78 K1 Ru3 54.0(6) . . . . ?
Mo7 O78 K1 Ru3 -165.5(4) . . . . ?
Mo8 O78 K1 Mo7 -140.5(10) . . . . ?
Mo7 O78 K1 Mo8 140.5(10) . . . . ?
C9 O9B K1 O10W 95.2(16) . . . . ?
Ru3 O9B K1 O10W -105.5(9) . . . . ?
C9 O9B K1 O6T -152.3(13) . . . 3_545 ?
Ru3 O9B K1 O6T 6.9(7) . . . 3_545 ?
C9 O9B K1 O78 -61.7(14) . . . . ?
Ru3 O9B K1 O78 97.6(4) . . . . ?
C9 O9B K1 O3R 167.2(15) . . . . ?
Ru3 O9B K1 O3R -33.5(4) . . . . ?
C9 O9B K1 O5A -127.9(14) . . . . ?
Ru3 O9B K1 O5A 31.4(4) . . . . ?
C9 O9B K1 O9T 38.5(14) . . . 3_645 ?
Ru3 O9B K1 O9T -162.2(4) . . . 3_645 ?
C9 O9B K1 O7T -64.1(16) . . . . ?
Ru3 O9B K1 O7T 95.2(7) . . . . ?
C9 O9B K1 Ru3 -159.3(16) . . . . ?
C9 O9B K1 Mo7 -49.8(15) . . . . ?
Ru3 O9B K1 Mo7 109.5(4) . . . . ?
C9 O9B K1 Mo8 -54.1(13) . . . . ?
Ru3 O9B K1 Mo8 105.2(4) . . . . ?
Ru3 O3R K1 O10W 161.8(8) . . . . ?
Ru3 O3R K1 O6T -116.2(5) . . . 3_545 ?
Ru3 O3R K1 O78 -37.4(6) . . . . ?
Ru3 O3R K1 O9B 32.7(4) . . . . ?
Ru3 O3R K1 O5A -38.7(4) . . . . ?
Ru3 O3R K1 O9T 99.6(5) . . . 3_645 ?
Ru3 O3R K1 O7T -111.5(5) . . . . ?
Ru3 O3R K1 Mo7 -72.6(7) . . . . ?
Ru3 O3R K1 Mo8 -13.8(5) . . . . ?
C5 O5A K1 O10W -120.0(18) . . . . ?
Ru3 O5A K1 O10W 76.7(12) . . . . ?
C5 O5A K1 O6T -68.3(15) . . . 3_545 ?
Ru3 O5A K1 O6T 128.5(5) . . . 3_545 ?
C5 O5A K1 O78 24.5(15) . . . . ?
Ru3 O5A K1 O78 -138.7(5) . . . . ?
C5 O5A K1 O9B 131.5(16) . . . . ?
Ru3 O5A K1 O9B -31.8(4) . . . . ?
C5 O5A K1 O3R -156.6(17) . . . . ?
Ru3 O5A K1 O3R 40.2(4) . . . . ?
C5 O5A K1 O9T 107.0(16) . . . 3_645 ?
Ru3 O5A K1 O9T -56.2(7) . . . 3_645 ?
C5 O5A K1 O7T -19.7(16) . . . . ?
Ru3 O5A K1 O7T 177.0(4) . . . . ?
C5 O5A K1 Ru3 163.2(18) . . . . ?
C5 O5A K1 Mo7 6.5(15) . . . . ?
Ru3 O5A K1 Mo7 -156.8(3) . . . . ?
C5 O5A K1 Mo8 46.8(15) . . . . ?
Ru3 O5A K1 Mo8 -116.4(4) . . . . ?
Mo7 O7T K1 O10W -135.8(8) . . . . ?
Mo7 O7T K1 O6T 138.6(6) . . . 3_545 ?
Mo7 O7T K1 O78 24.5(4) . . . . ?
Mo7 O7T K1 O9B 27.5(10) . . . . ?
Mo7 O7T K1 O3R 133.1(5) . . . . ?
Mo7 O7T K1 O5A 79.6(5) . . . . ?
Mo7 O7T K1 O9T -73.1(5) . . . 3_645 ?
Mo7 O7T K1 Ru3 82.0(6) . . . . ?
Mo7 O7T K1 Mo8 17.5(4) . . . . ?
O123 Ru3 K1 O10W 158.8(10) . . . . ?
O7A Ru3 K1 O10W -69.7(10) . . . . ?
O5A Ru3 K1 O10W -134.3(10) . . . . ?
O11B Ru3 K1 O10W 37.0(10) . . . . ?
O9B Ru3 K1 O10W 100.2(10) . . . . ?
O3R Ru3 K1 O10W -23.0(10) . . . . ?
O123 Ru3 K1 O6T -115.9(5) . . . 3_545 ?
O7A Ru3 K1 O6T 15.5(6) . . . 3_545 ?
O5A Ru3 K1 O6T -49.0(5) . . . 3_545 ?
O11B Ru3 K1 O6T 122.3(5) . . . 3_545 ?
O9B Ru3 K1 O6T -174.5(5) . . . 3_545 ?
O3R Ru3 K1 O6T 62.3(6) . . . 3_545 ?
O123 Ru3 K1 O78 -27.5(5) . . . . ?
O7A Ru3 K1 O78 103.9(5) . . . . ?
O5A Ru3 K1 O78 39.4(5) . . . . ?
O11B Ru3 K1 O78 -149.3(5) . . . . ?
O9B Ru3 K1 O78 -86.1(5) . . . . ?
O3R Ru3 K1 O78 150.6(6) . . . . ?
O123 Ru3 K1 O9B 58.6(6) . . . . ?
O7A Ru3 K1 O9B -169.9(6) . . . . ?
O5A Ru3 K1 O9B 125.6(6) . . . . ?
O11B Ru3 K1 O9B -63.2(6) . . . . ?
O3R Ru3 K1 O9B -123.2(6) . . . . ?
O123 Ru3 K1 O3R -178.2(6) . . . . ?
O7A Ru3 K1 O3R -46.7(7) . . . . ?
O5A Ru3 K1 O3R -111.2(6) . . . . ?
O11B Ru3 K1 O3R 60.0(6) . . . . ?
O9B Ru3 K1 O3R 123.2(6) . . . . ?
O123 Ru3 K1 O5A -67.0(6) . . . . ?
O7A Ru3 K1 O5A 64.5(6) . . . . ?
O11B Ru3 K1 O5A 171.2(6) . . . . ?
O9B Ru3 K1 O5A -125.6(6) . . . . ?
O3R Ru3 K1 O5A 111.2(6) . . . . ?
O123 Ru3 K1 O9T 79.5(5) . . . 3_645 ?
O7A Ru3 K1 O9T -149.0(5) . . . 3_645 ?
O5A Ru3 K1 O9T 146.5(5) . . . 3_645 ?
O11B Ru3 K1 O9T -42.3(5) . . . 3_645 ?
O9B Ru3 K1 O9T 20.9(5) . . . 3_645 ?
O3R Ru3 K1 O9T -102.3(6) . . . 3_645 ?
O123 Ru3 K1 O7T -71.2(6) . . . . ?
O7A Ru3 K1 O7T 60.2(6) . . . . ?
O5A Ru3 K1 O7T -4.3(5) . . . . ?
O11B Ru3 K1 O7T 167.0(6) . . . . ?
O9B Ru3 K1 O7T -129.8(6) . . . . ?
O3R Ru3 K1 O7T 107.0(6) . . . . ?
O123 Ru3 K1 Mo7 -37.2(5) . . . . ?
O7A Ru3 K1 Mo7 94.3(5) . . . . ?
O5A Ru3 K1 Mo7 29.8(4) . . . . ?
O11B Ru3 K1 Mo7 -159.0(5) . . . . ?
O9B Ru3 K1 Mo7 -95.8(5) . . . . ?
O3R Ru3 K1 Mo7 141.0(5) . . . . ?
O123 Ru3 K1 Mo8 -10.3(5) . . . . ?
O7A Ru3 K1 Mo8 121.1(5) . . . . ?
O5A Ru3 K1 Mo8 56.6(4) . . . . ?
O11B Ru3 K1 Mo8 -132.1(4) . . . . ?
O9B Ru3 K1 Mo8 -68.9(4) . . . . ?
O3R Ru3 K1 Mo8 167.8(5) . . . . ?
O7T Mo7 K1 O10W 45.4(8) . . . . ?
O27 Mo7 K1 O10W -2.8(11) . . . . ?
O79 Mo7 K1 O10W -68.8(8) . . . . ?
O67 Mo7 K1 O10W 133.5(8) . . . . ?
O78 Mo7 K1 O10W -174.5(9) . . . . ?
O3SI Mo7 K1 O10W -136.3(7) . . . . ?
O7T Mo7 K1 O6T -34.6(6) . . . 3_545 ?
O27 Mo7 K1 O6T -82.8(9) . . . 3_545 ?
O79 Mo7 K1 O6T -148.8(5) . . . 3_545 ?
O67 Mo7 K1 O6T 53.5(4) . . . 3_545 ?
O78 Mo7 K1 O6T 105.5(6) . . . 3_545 ?
O3SI Mo7 K1 O6T 143.7(4) . . . 3_545 ?
O7T Mo7 K1 O78 -140.1(7) . . . . ?
O27 Mo7 K1 O78 171.7(10) . . . . ?
O79 Mo7 K1 O78 105.8(6) . . . . ?
O67 Mo7 K1 O78 -51.9(6) . . . . ?
O3SI Mo7 K1 O78 38.3(6) . . . . ?
O7T Mo7 K1 O9B -163.2(6) . . . . ?
O27 Mo7 K1 O9B 148.6(9) . . . . ?
O79 Mo7 K1 O9B 82.7(5) . . . . ?
O67 Mo7 K1 O9B -75.0(5) . . . . ?
O78 Mo7 K1 O9B -23.1(6) . . . . ?
O3SI Mo7 K1 O9B 15.2(5) . . . . ?
O7T Mo7 K1 O3R -78.4(7) . . . . ?
O27 Mo7 K1 O3R -126.6(10) . . . . ?
O79 Mo7 K1 O3R 167.5(6) . . . . ?
O67 Mo7 K1 O3R 9.8(6) . . . . ?
O78 Mo7 K1 O3R 61.7(7) . . . . ?
O3SI Mo7 K1 O3R 100.0(6) . . . . ?
O7T Mo7 K1 O5A -105.7(6) . . . . ?
O27 Mo7 K1 O5A -154.0(9) . . . . ?
O79 Mo7 K1 O5A 140.1(4) . . . . ?
O67 Mo7 K1 O5A -17.6(4) . . . . ?
O78 Mo7 K1 O5A 34.3(5) . . . . ?
O3SI Mo7 K1 O5A 72.6(4) . . . . ?
O7T Mo7 K1 O9T 108.2(6) . . . 3_645 ?
O27 Mo7 K1 O9T 60.0(9) . . . 3_645 ?
O79 Mo7 K1 O9T -5.9(4) . . . 3_645 ?
O67 Mo7 K1 O9T -163.6(4) . . . 3_645 ?
O78 Mo7 K1 O9T -111.7(5) . . . 3_645 ?
O3SI Mo7 K1 O9T -73.4(4) . . . 3_645 ?
O27 Mo7 K1 O7T -48.2(10) . . . . ?
O79 Mo7 K1 O7T -114.2(6) . . . . ?
O67 Mo7 K1 O7T 88.1(6) . . . . ?
O78 Mo7 K1 O7T 140.1(7) . . . . ?
O3SI Mo7 K1 O7T 178.3(6) . . . . ?
O7T Mo7 K1 Ru3 -121.7(5) . . . . ?
O27 Mo7 K1 Ru3 -169.9(9) . . . . ?
O79 Mo7 K1 Ru3 124.2(4) . . . . ?
O67 Mo7 K1 Ru3 -33.5(4) . . . . ?
O78 Mo7 K1 Ru3 18.4(5) . . . . ?
O3SI Mo7 K1 Ru3 56.7(3) . . . . ?
O7T Mo7 K1 Mo8 -157.7(5) . . . . ?
O27 Mo7 K1 Mo8 154.1(9) . . . . ?
O79 Mo7 K1 Mo8 88.1(4) . . . . ?
O67 Mo7 K1 Mo8 -69.6(3) . . . . ?
O78 Mo7 K1 Mo8 -17.7(5) . . . . ?
O3SI Mo7 K1 Mo8 20.6(3) . . . . ?
O8T Mo8 K1 O10W -146.7(13) . . . . ?
O58 Mo8 K1 O10W 117.0(13) . . . . ?
O78 Mo8 K1 O10W 69.1(14) . . . . ?
O811 Mo8 K1 O10W -67.1(13) . . . . ?
O89 Mo8 K1 O10W -43.7(12) . . . . ?
O3SI Mo8 K1 O10W 23.6(12) . . . . ?
O8T Mo8 K1 O6T 111.7(5) . . . 3_545 ?
O58 Mo8 K1 O6T 15.4(5) . . . 3_545 ?
O78 Mo8 K1 O6T -32.5(7) . . . 3_545 ?
O811 Mo8 K1 O6T -168.7(6) . . . 3_545 ?
O89 Mo8 K1 O6T -145.3(4) . . . 3_545 ?
O3SI Mo8 K1 O6T -78.0(4) . . . 3_545 ?
O8T Mo8 K1 O78 144.2(8) . . . . ?
O58 Mo8 K1 O78 47.9(8) . . . . ?
O811 Mo8 K1 O78 -136.2(9) . . . . ?
O89 Mo8 K1 O78 -112.8(7) . . . . ?
O3SI Mo8 K1 O78 -45.5(7) . . . . ?
O8T Mo8 K1 O9B -14.6(5) . . . . ?
O58 Mo8 K1 O9B -110.8(5) . . . . ?
O78 Mo8 K1 O9B -158.7(7) . . . . ?
O811 Mo8 K1 O9B 65.1(7) . . . . ?
O89 Mo8 K1 O9B 88.4(4) . . . . ?
O3SI Mo8 K1 O9B 155.8(4) . . . . ?
O8T Mo8 K1 O3R 25.5(6) . . . . ?
O58 Mo8 K1 O3R -70.8(5) . . . . ?
O78 Mo8 K1 O3R -118.7(7) . . . . ?
O811 Mo8 K1 O3R 105.1(7) . . . . ?
O89 Mo8 K1 O3R 128.5(4) . . . . ?
O3SI Mo8 K1 O3R -164.2(4) . . . . ?
O8T Mo8 K1 O5A 47.1(5) . . . . ?
O58 Mo8 K1 O5A -49.2(4) . . . . ?
O78 Mo8 K1 O5A -97.1(7) . . . . ?
O811 Mo8 K1 O5A 126.7(6) . . . . ?
O89 Mo8 K1 O5A 150.1(4) . . . . ?
O3SI Mo8 K1 O5A -142.6(4) . . . . ?
O8T Mo8 K1 O9T -103.3(5) . . . 3_645 ?
O58 Mo8 K1 O9T 160.4(4) . . . 3_645 ?
O78 Mo8 K1 O9T 112.5(7) . . . 3_645 ?
O811 Mo8 K1 O9T -23.7(6) . . . 3_645 ?
O89 Mo8 K1 O9T -0.3(4) . . . 3_645 ?
O3SI Mo8 K1 O9T 67.0(4) . . . 3_645 ?
O8T Mo8 K1 O7T 160.1(5) . . . . ?
O58 Mo8 K1 O7T 63.8(4) . . . . ?
O78 Mo8 K1 O7T 15.9(7) . . . . ?
O811 Mo8 K1 O7T -120.3(6) . . . . ?
O89 Mo8 K1 O7T -96.9(4) . . . . ?
O3SI Mo8 K1 O7T -29.6(4) . . . . ?
O8T Mo8 K1 Ru3 17.7(5) . . . . ?
O58 Mo8 K1 Ru3 -78.6(4) . . . . ?
O78 Mo8 K1 Ru3 -126.5(7) . . . . ?
O811 Mo8 K1 Ru3 97.3(6) . . . . ?
O89 Mo8 K1 Ru3 120.7(3) . . . . ?
O3SI Mo8 K1 Ru3 -171.9(3) . . . . ?
O8T Mo8 K1 Mo7 170.1(5) . . . . ?
O58 Mo8 K1 Mo7 73.8(4) . . . . ?
O78 Mo8 K1 Mo7 25.9(7) . . . . ?
O811 Mo8 K1 Mo7 -110.3(6) . . . . ?
O89 Mo8 K1 Mo7 -86.9(3) . . . . ?
O3SI Mo8 K1 Mo7 -19.6(3) . . . . ?
Mo5 O5T K2 O16W -146.4(11) . . . . ?
Mo5 O5T K2 O1R 101.8(11) . . . . ?
Mo5 O5T K2 O12T 137.0(9) . . . 2_545 ?
Mo5 O5T K2 O4W -71.7(9) . . . . ?
Mo5 O5T K2 O5B 24.9(10) . . . . ?
Mo5 O5T K2 O1B 78.7(9) . . . . ?
Mo5 O5T K2 Ru1 62.3(9) . . . . ?
Ru1 O1R K2 O16W 173.2(9) . . . . ?
Ru1 O1R K2 O5T -64.8(10) . . . . ?
Ru1 O1R K2 O12T -100.5(5) . . . 2_545 ?
Ru1 O1R K2 O4W 106.3(7) . . . . ?
Ru1 O1R K2 O5B 28.6(4) . . . . ?
Ru1 O1R K2 O1B -36.6(3) . . . . ?
Ru1 O1R K2 Mo5 -27.6(8) . . . . ?
C5 O5B K2 O16W 127.1(16) . . . . ?
Ru1 O5B K2 O16W -71.5(10) . . . . ?
C5 O5B K2 O5T -43.8(15) . . . . ?
Ru1 O5B K2 O5T 117.7(5) . . . . ?
C5 O5B K2 O1R 169.1(15) . . . . ?
Ru1 O5B K2 O1R -29.4(4) . . . . ?
C5 O5B K2 O12T -135.2(14) . . . 2_545 ?
Ru1 O5B K2 O12T 26.2(6) . . . 2_545 ?
C5 O5B K2 O4W 34.2(15) . . . . ?
Ru1 O5B K2 O4W -164.4(5) . . . . ?
C5 O5B K2 O1B -124.3(15) . . . . ?
Ru1 O5B K2 O1B 37.2(4) . . . . ?
C5 O5B K2 Ru1 -161.4(17) . . . . ?
C5 O5B K2 Mo5 -36.1(15) . . . . ?
Ru1 O5B K2 Mo5 125.4(4) . . . . ?
C1 O1B K2 O16W -126.8(17) . . . . ?
Ru1 O1B K2 O16W 72.6(10) . . . . ?
C1 O1B K2 O5T 5.1(16) . . . . ?
Ru1 O1B K2 O5T -155.5(4) . . . . ?
C1 O1B K2 O1R -161.6(17) . . . . ?
Ru1 O1B K2 O1R 37.8(4) . . . . ?
C1 O1B K2 O12T -68.1(16) . . . 2_545 ?
Ru1 O1B K2 O12T 131.3(5) . . . 2_545 ?
C1 O1B K2 O4W 77.3(18) . . . . ?
Ru1 O1B K2 O4W -83.3(9) . . . . ?
C1 O1B K2 O5B 123.3(16) . . . . ?
Ru1 O1B K2 O5B -37.3(4) . . . . ?
C1 O1B K2 Ru1 160.6(18) . . . . ?
C1 O1B K2 Mo5 22.9(16) . . . . ?
Ru1 O1B K2 Mo5 -137.7(3) . . . . ?
O123 Ru1 K2 O16W 174.5(9) . . . . ?
O3A Ru1 K2 O16W -45.4(9) . . . . ?
O1B Ru1 K2 O16W -122.0(9) . . . . ?
O7B Ru1 K2 O16W 53.3(9) . . . . ?
O5B Ru1 K2 O16W 123.3(9) . . . . ?
O1R Ru1 K2 O16W -6.9(9) . . . . ?
O123 Ru1 K2 O5T -32.1(6) . . . . ?
O3A Ru1 K2 O5T 108.0(6) . . . . ?
O1B Ru1 K2 O5T 31.4(5) . . . . ?
O7B Ru1 K2 O5T -153.3(5) . . . . ?
O5B Ru1 K2 O5T -83.3(6) . . . . ?
O1R Ru1 K2 O5T 146.5(6) . . . . ?
O123 Ru1 K2 O1R -178.5(6) . . . . ?
O3A Ru1 K2 O1R -38.5(6) . . . . ?
O1B Ru1 K2 O1R -115.1(6) . . . . ?
O7B Ru1 K2 O1R 60.2(6) . . . . ?
O5B Ru1 K2 O1R 130.2(6) . . . . ?
O123 Ru1 K2 O12T -104.8(5) . . . 2_545 ?
O3A Ru1 K2 O12T 35.3(5) . . . 2_545 ?
O1B Ru1 K2 O12T -41.3(5) . . . 2_545 ?
O7B Ru1 K2 O12T 134.0(5) . . . 2_545 ?
O5B Ru1 K2 O12T -156.0(6) . . . 2_545 ?
O1R Ru1 K2 O12T 73.8(5) . . . 2_545 ?
O123 Ru1 K2 O4W 72.8(7) . . . . ?
O3A Ru1 K2 O4W -147.1(7) . . . . ?
O1B Ru1 K2 O4W 136.3(7) . . . . ?
O7B Ru1 K2 O4W -48.4(7) . . . . ?
O5B Ru1 K2 O4W 21.5(7) . . . . ?
O1R Ru1 K2 O4W -108.6(7) . . . . ?
O123 Ru1 K2 O5B 51.3(7) . . . . ?
O3A Ru1 K2 O5B -168.7(6) . . . . ?
O1B Ru1 K2 O5B 114.7(6) . . . . ?
O7B Ru1 K2 O5B -70.0(6) . . . . ?
O1R Ru1 K2 O5B -130.2(6) . . . . ?
O123 Ru1 K2 O1B -63.5(6) . . . . ?
O3A Ru1 K2 O1B 76.6(6) . . . . ?
O7B Ru1 K2 O1B 175.3(6) . . . . ?
O5B Ru1 K2 O1B -114.7(6) . . . . ?
O1R Ru1 K2 O1B 115.1(6) . . . . ?
O123 Ru1 K2 Mo5 -13.9(5) . . . . ?
O3A Ru1 K2 Mo5 126.2(5) . . . . ?
O1B Ru1 K2 Mo5 49.6(4) . . . . ?
O7B Ru1 K2 Mo5 -135.1(4) . . . . ?
O5B Ru1 K2 Mo5 -65.1(5) . . . . ?
O1R Ru1 K2 Mo5 164.7(5) . . . . ?
O5T Mo5 K2 O16W 41.4(13) . . . . ?
O511 Mo5 K2 O16W 114.2(11) . . . . ?
O45 Mo5 K2 O16W -6.3(11) . . . . ?
O58 Mo5 K2 O16W -170.4(11) . . . . ?
O56 Mo5 K2 O16W -85.5(11) . . . . ?
O2SI Mo5 K2 O16W -120.4(11) . . . . ?
O511 Mo5 K2 O5T 72.8(9) . . . . ?
O45 Mo5 K2 O5T -47.7(10) . . . . ?
O58 Mo5 K2 O5T 148.2(9) . . . . ?
O56 Mo5 K2 O5T -126.9(9) . . . . ?
O2SI Mo5 K2 O5T -161.8(10) . . . . ?
O5T Mo5 K2 O1R -110.9(10) . . . . ?
O511 Mo5 K2 O1R -38.1(7) . . . . ?
O45 Mo5 K2 O1R -158.6(7) . . . . ?
O58 Mo5 K2 O1R 37.3(6) . . . . ?
O56 Mo5 K2 O1R 122.2(7) . . . . ?
O2SI Mo5 K2 O1R 87.3(7) . . . . ?
O5T Mo5 K2 O12T -42.3(9) . . . 2_545 ?
O511 Mo5 K2 O12T 30.4(5) . . . 2_545 ?
O45 Mo5 K2 O12T -90.0(5) . . . 2_545 ?
O58 Mo5 K2 O12T 105.9(4) . . . 2_545 ?
O56 Mo5 K2 O12T -169.2(5) . . . 2_545 ?
O2SI Mo5 K2 O12T 155.9(5) . . . 2_545 ?
O5T Mo5 K2 O4W 102.2(10) . . . . ?
O511 Mo5 K2 O4W 175.0(5) . . . . ?
O45 Mo5 K2 O4W 54.5(6) . . . . ?
O58 Mo5 K2 O4W -109.6(5) . . . . ?
O56 Mo5 K2 O4W -24.7(5) . . . . ?
O2SI Mo5 K2 O4W -59.6(6) . . . . ?
O5T Mo5 K2 O5B -157.7(9) . . . . ?
O511 Mo5 K2 O5B -84.9(5) . . . . ?
O45 Mo5 K2 O5B 154.6(5) . . . . ?
O58 Mo5 K2 O5B -9.5(4) . . . . ?
O56 Mo5 K2 O5B 75.4(4) . . . . ?
O2SI Mo5 K2 O5B 40.5(6) . . . . ?
O5T Mo5 K2 O1B -103.5(9) . . . . ?
O511 Mo5 K2 O1B -30.7(5) . . . . ?
O45 Mo5 K2 O1B -151.2(5) . . . . ?
O58 Mo5 K2 O1B 44.7(4) . . . . ?
O56 Mo5 K2 O1B 129.6(4) . . . . ?
O2SI Mo5 K2 O1B 94.7(5) . . . . ?
O5T Mo5 K2 Ru1 -127.8(9) . . . . ?
O511 Mo5 K2 Ru1 -55.0(4) . . . . ?
O45 Mo5 K2 Ru1 -175.5(5) . . . . ?
O58 Mo5 K2 Ru1 20.4(3) . . . . ?
O56 Mo5 K2 Ru1 105.3(3) . . . . ?
O2SI Mo5 K2 Ru1 70.4(5) . . . . ?
